data_4314441
loop_
_publ_author_name
'Hari Pada Nayek'
'Werner Massa'
'Stefanie Dehnen'

_publ_contact_author
;
Dehnen, S.

Fachbereich Chemie der Philipps-Universitaet
Hans-Meerwein-Str.
D-35043 Marburg, Germany
;
_publ_contact_author_email dehnen@chemie.uni-marburg.de
_publ_contact_author_fax +6421-2825653
_publ_contact_author_phone +6421-2825751
_publ_section_title
;
 Presence or Absence of a Central Se Atom in Silver Selenide/Selenolate
 Clusters with Halite Topology: Syntheses and Properties of
 [(Ph3PAg)8Ag6(\m6-Se)1-x/2(SePh)12]x+ (x= 0, 1)
;
_journal_name_full 'Inorganic Chemistry'
_journal_page_first 144
_journal_page_last 149
_journal_paper_doi 10.1021/ic901629k
_journal_volume 49
_journal_year 2010
_chemical_formula_sum 'C260 H268 Ag14 O11 P8 Se13'
_chemical_formula_weight 6353.32
_chemical_name_systematic
;
 ?
;
_space_group_IT_number 14
_symmetry_cell_setting monoclinic
_symmetry_space_group_name_Hall '-P 2ybc'
_symmetry_space_group_name_H-M 'P 1 21/c 1'
_atom_sites_solution_hydrogens geom
_atom_sites_solution_primary direct
_atom_sites_solution_secondary difmap
_audit_creation_method SHELXL-97
_cell_angle_alpha 90.00
_cell_angle_beta 92.257(2)
_cell_angle_gamma 90.00
_cell_formula_units_Z 4
_cell_length_a 31.7987(9)
_cell_length_b 22.9837(4)
_cell_length_c 33.2185(8)
_cell_measurement_reflns_used 36250
_cell_measurement_temperature 100(2)
_cell_measurement_theta_max 25.76
_cell_measurement_theta_min 1.27
_cell_volume 24259.0(10)
_computing_cell_refinement 'XAREA 1.38 (Stoe 2006)'
_computing_data_collection 'XAREA 1.38 (Stoe 2006)'
_computing_data_reduction 'XAREA 1.38 (Stoe 2006)'
_computing_molecular_graphics 'DIAMOND 3.1d (Crystal Impact 2006)'
_computing_structure_refinement 'SHELXL-97 (Sheldrick, 1997)'
_computing_structure_solution 'SHELXS-97 (Sheldrick, 1997)'
_diffrn_ambient_temperature 100(2)
_diffrn_measured_fraction_theta_full 0.992
_diffrn_measured_fraction_theta_max 0.992
_diffrn_measurement_device_type 'IPDS-II (Stoe)'
_diffrn_measurement_method omega-scans
_diffrn_radiation_monochromator graphite
_diffrn_radiation_source 'fine-focus sealed tube'
_diffrn_radiation_type MoK\a
_diffrn_radiation_wavelength 0.71073
_diffrn_reflns_av_R_equivalents 0.18
_diffrn_reflns_av_sigmaI/netI 0.14
_diffrn_reflns_limit_h_max 39
_diffrn_reflns_limit_h_min -39
_diffrn_reflns_limit_k_max 28
_diffrn_reflns_limit_k_min 0
_diffrn_reflns_limit_l_max 40
_diffrn_reflns_limit_l_min 0
_diffrn_reflns_number 47148
_diffrn_reflns_theta_full 25.97
_diffrn_reflns_theta_max 25.97
_diffrn_reflns_theta_min 1.27
_exptl_absorpt_coefficient_mu 3.163
_exptl_absorpt_correction_type none
_exptl_crystal_colour yellow
_exptl_crystal_density_diffrn 1.724
_exptl_crystal_density_method 'not measured'
_exptl_crystal_description plate
_exptl_crystal_F_000 12416
_exptl_crystal_size_max 0.1
_exptl_crystal_size_mid 0.08
_exptl_crystal_size_min 0.06
_refine_diff_density_max 1.211
_refine_diff_density_min -1.419
_refine_diff_density_rms 0.168
_refine_ls_extinction_method none
_refine_ls_goodness_of_fit_ref 0.749
_refine_ls_hydrogen_treatment constr
_refine_ls_matrix_type full
_refine_ls_number_parameters 2724
_refine_ls_number_reflns 47148
_refine_ls_number_restraints 84
_refine_ls_restrained_S_all 0.749
_refine_ls_R_factor_all 0.2193
_refine_ls_R_factor_gt 0.0743
_refine_ls_shift/su_max 0.000
_refine_ls_shift/su_mean 0.000
_refine_ls_structure_factor_coef Fsqd
_refine_ls_weighting_details 'calc w=1/[\s^2^(Fo^2^)+(0.0262P)^2^+0.0000P] where P=(Fo^2^+2Fc^2^)/3'
_refine_ls_weighting_scheme calc
_refine_ls_wR_factor_gt 0.1252
_refine_ls_wR_factor_ref 0.1625
_reflns_number_gt 15371
_reflns_number_total 47148
_reflns_threshold_expression >2sigma(I)
_cod_data_source_file ic901629k_si_002.cif
_cod_data_source_block hp24a
_cod_original_sg_symbol_H-M 'P 21/c'
_cod_database_code 4314441

loop_
_symmetry_equiv_pos_as_xyz
'x, y, z'
'-x, y+1/2, -z+1/2'
'-x, -y, -z'
'x, -y-1/2, z-1/2'

loop_
_atom_site_label
_atom_site_type_symbol
_atom_site_fract_x
_atom_site_fract_y
_atom_site_fract_z
_atom_site_U_iso_or_equiv
_atom_site_adp_type
_atom_site_occupancy
_atom_site_symmetry_multiplicity
_atom_site_calc_flag
_atom_site_refinement_flags
_atom_site_disorder_assembly
_atom_site_disorder_group
Ag1 Ag 0.26191(4) 0.44519(5) 0.70592(3) 0.0375(3) Uani 1 1 d . . .
Ag2 Ag 0.13916(4) 0.40677(5) 0.78851(4) 0.0438(3) Uani 1 1 d . . .
Ag3 Ag 0.23031(4) 0.34094(5) 0.90014(4) 0.0406(3) Uani 1 1 d . . .
Ag4 Ag 0.36167(4) 0.38269(5) 0.81757(4) 0.0377(3) Uani 1 1 d . . .
Ag5 Ag 0.26130(4) 0.38236(5) 0.81714(4) 0.0415(3) Uani 1 1 d . . .
Ag6A Ag 0.21314(5) 0.53497(6) 0.76390(5) 0.0378(4) Uani 0.7863(17) 1 d P . .
Ag6B Ag 0.1879(2) 0.5216(2) 0.77978(18) 0.0378(4) Uani 0.2137(17) 1 d P . .
Ag7 Ag 0.18668(4) 0.50236(5) 0.88562(4) 0.0382(3) Uani 1 1 d . . .
Ag8 Ag 0.31833(4) 0.47323(5) 0.87685(4) 0.0369(3) Uani 1 1 d . . .
Ag9 Ag 0.30976(4) 0.54777(5) 0.79743(4) 0.0366(3) Uani 1 1 d . . .
Ag10 Ag 0.25592(4) 0.65331(5) 0.75796(4) 0.0438(3) Uani 1 1 d . . .
Ag11 Ag 0.13945(4) 0.60313(5) 0.84786(4) 0.0419(3) Uani 1 1 d . . .
Ag12 Ag 0.23919(4) 0.53611(5) 0.95916(4) 0.0383(3) Uani 1 1 d . . .
Ag13 Ag 0.36881(4) 0.59561(5) 0.87014(3) 0.0358(3) Uani 1 1 d . . .
Ag14 Ag 0.26611(4) 0.59349(5) 0.87264(3) 0.0376(3) Uani 1 1 d . . .
Se1 Se 0.24708(5) 0.49357(6) 0.83187(5) 0.0345(4) Uani 1 1 d . . .
Se2 Se 0.21150(5) 0.38119(7) 0.75207(5) 0.0405(4) Uani 1 1 d . . .
Se3 Se 0.16484(5) 0.39639(7) 0.86690(5) 0.0389(4) Uani 1 1 d . . .
Se4 Se 0.30425(5) 0.31811(7) 0.86560(5) 0.0399(4) Uani 1 1 d . . .
Se5 Se 0.33036(5) 0.45116(6) 0.75793(4) 0.0349(4) Uani 1 1 d . . .
Se6A Se 0.25148(7) 0.56473(9) 0.70210(7) 0.0400(5) Uani 0.7863(17) 1 d P . .
Se6B Se 0.2358(3) 0.5513(4) 0.7214(3) 0.0400(5) Uani 0.2137(17) 1 d P . .
Se7A Se 0.13750(7) 0.52387(9) 0.79112(6) 0.0377(5) Uani 0.7863(17) 1 d P . .
Se7B Se 0.1117(3) 0.5142(3) 0.7997(2) 0.0377(5) Uani 0.2137(17) 1 d P . .
Se8 Se 0.27195(5) 0.43876(7) 0.93573(5) 0.0342(4) Uani 1 1 d . . .
Se9 Se 0.39346(5) 0.48425(6) 0.85305(5) 0.0349(4) Uani 1 1 d . . .
Se10 Se 0.21340(5) 0.65237(7) 0.82520(5) 0.0368(4) Uani 1 1 d . . .
Se11 Se 0.17222(5) 0.59432(7) 0.92542(5) 0.0388(4) Uani 1 1 d . . .
Se12 Se 0.31711(5) 0.60313(7) 0.93344(4) 0.0365(4) Uani 1 1 d . . .
Se13 Se 0.33580(5) 0.65272(7) 0.80365(5) 0.0380(4) Uani 1 1 d . . .
P1 P 0.27346(14) 0.41314(17) 0.63542(12) 0.0388(10) Uani 1 1 d . . .
P2 P 0.07304(15) 0.35913(19) 0.76757(15) 0.0492(12) Uani 1 1 d . . .
P3 P 0.21722(14) 0.26222(18) 0.94838(14) 0.0414(11) Uani 1 1 d . . .
P4 P 0.41812(13) 0.30581(17) 0.81930(12) 0.0346(10) Uani 1 1 d . . .
P5 P 0.26601(16) 0.74419(18) 0.71927(13) 0.0429(11) Uani 1 1 d . . .
P6 P 0.07995(14) 0.67081(18) 0.85237(14) 0.0434(11) Uani 1 1 d . . .
P7 P 0.24024(14) 0.57288(18) 1.02931(12) 0.0384(10) Uani 1 1 d . . .
P8 P 0.43988(14) 0.64390(18) 0.88664(12) 0.0373(10) Uani 1 1 d . . .
O1 O 0.5707(5) 0.4744(5) 0.7217(5) 0.083(5) Uani 1 1 d D . .
O2 O 0.2982(5) 0.4177(6) 0.1727(5) 0.089(5) Uani 1 1 d . . .
O3 O 0.4230(7) 0.1830(11) 0.0625(7) 0.157(9) Uani 1 1 d . . .
O4 O 0.9362(8) 0.7607(12) 0.9385(8) 0.146(9) Uani 1 1 d . . .
O5 O 0.5088(7) 0.0645(9) 0.9069(7) 0.135(8) Uani 1 1 d . . .
O6 O 0.1890(12) 0.9007(17) 0.9781(11) 0.232(13) Uani 1 1 d . . .
O7 O 0.0592(10) 0.7539(14) 0.6021(8) 0.196(11) Uani 1 1 d . . .
C1 C 0.2075(5) 0.3074(7) 0.7237(5) 0.041(4) Uani 1 1 d . . .
C2 C 0.1721(6) 0.2807(7) 0.7136(5) 0.051(5) Uani 1 1 d . . .
H2 H 0.1466 0.2974 0.7219 0.061 Uiso 1 1 calc R . .
C3 C 0.1699(5) 0.2296(7) 0.6914(5) 0.043(4) Uani 1 1 d . . .
H3 H 0.1433 0.2148 0.6822 0.051 Uiso 1 1 calc R . .
C4 C 0.2056(8) 0.2006(8) 0.6828(5) 0.063(6) Uani 1 1 d . . .
H4 H 0.2038 0.1639 0.6698 0.076 Uiso 1 1 calc R . .
C5 C 0.2469(8) 0.2255(8) 0.6935(5) 0.064(6) Uani 1 1 d . . .
H5 H 0.2723 0.2069 0.6869 0.077 Uiso 1 1 calc R . .
C6 C 0.2465(6) 0.2768(7) 0.7135(5) 0.049(5) Uani 1 1 d . . .
H6 H 0.2727 0.2941 0.7214 0.059 Uiso 1 1 calc R . .
C7 C 0.1143(6) 0.3721(8) 0.8927(7) 0.070(6) Uani 1 1 d . . .
C8 C 0.0837(5) 0.4190(8) 0.9024(6) 0.061(6) Uani 1 1 d . . .
H8 H 0.0902 0.4587 0.8978 0.073 Uiso 1 1 calc R . .
C9 C 0.0457(6) 0.4034(12) 0.9182(7) 0.089(8) Uani 1 1 d . . .
H9 H 0.0241 0.4312 0.9219 0.106 Uiso 1 1 calc R . .
C10 C 0.0404(7) 0.3429(13) 0.9291(7) 0.092(8) Uani 1 1 d . . .
H10 H 0.0159 0.3318 0.9426 0.110 Uiso 1 1 calc R . .
C11 C 0.0687(8) 0.3020(10) 0.9207(8) 0.089(8) Uani 1 1 d . . .
H11 H 0.0636 0.2624 0.9271 0.107 Uiso 1 1 calc R . .
C12 C 0.1049(6) 0.3173(7) 0.9028(6) 0.056(5) Uani 1 1 d . . .
H12 H 0.1245 0.2875 0.8972 0.067 Uiso 1 1 calc R . .
C13 C 0.2935(5) 0.2408(7) 0.8470(5) 0.037(4) Uani 1 1 d . . .
C14 C 0.3104(6) 0.1945(7) 0.8677(5) 0.053(5) Uani 1 1 d . . .
H14 H 0.3273 0.2032 0.8911 0.064 Uiso 1 1 calc R . .
C15 C 0.3053(6) 0.1355(8) 0.8578(6) 0.057(5) Uani 1 1 d . . .
H15 H 0.3196 0.1049 0.8719 0.068 Uiso 1 1 calc R . .
C16 C 0.2759(8) 0.1260(8) 0.8239(7) 0.079(8) Uani 1 1 d . . .
H16 H 0.2697 0.0874 0.8154 0.095 Uiso 1 1 calc R . .
C17 C 0.2567(6) 0.1718(7) 0.8040(6) 0.058(5) Uani 1 1 d . . .
H17 H 0.2375 0.1640 0.7820 0.070 Uiso 1 1 calc R . .
C18 C 0.2645(5) 0.2275(7) 0.8147(5) 0.039(4) Uani 1 1 d . . .
H18 H 0.2504 0.2581 0.8005 0.047 Uiso 1 1 calc R . .
C19 C 0.3723(6) 0.4636(8) 0.7188(4) 0.049(5) Uani 1 1 d . . .
C20 C 0.4097(7) 0.4295(13) 0.7222(8) 0.128(13) Uani 1 1 d . . .
H20 H 0.4164 0.4064 0.7453 0.154 Uiso 1 1 calc R . .
C21 C 0.4368(8) 0.4325(12) 0.6881(7) 0.097(8) Uani 1 1 d . . .
H21 H 0.4581 0.4039 0.6856 0.116 Uiso 1 1 calc R . .
C22 C 0.4326(6) 0.4756(8) 0.6593(6) 0.063(6) Uani 1 1 d . . .
H22 H 0.4543 0.4839 0.6413 0.076 Uiso 1 1 calc R . .
C23 C 0.3960(6) 0.5051(8) 0.6581(5) 0.061(5) Uani 1 1 d . . .
H23 H 0.3899 0.5301 0.6358 0.074 Uiso 1 1 calc R . .
C24 C 0.3665(5) 0.5006(7) 0.6880(4) 0.037(4) Uani 1 1 d . . .
H24 H 0.3419 0.5241 0.6865 0.045 Uiso 1 1 calc R . .
C25 C 0.2094(5) 0.5703(6) 0.6600(5) 0.042(4) Uani 1 1 d . . .
C26 C 0.2083(7) 0.6186(8) 0.6370(6) 0.069(6) Uani 1 1 d . . .
H26 H 0.2248 0.6511 0.6455 0.082 Uiso 1 1 calc R . .
C27 C 0.1838(10) 0.6231(12) 0.6010(7) 0.112(10) Uani 1 1 d . . .
H27 H 0.1836 0.6580 0.5856 0.134 Uiso 1 1 calc R . .
C28 C 0.1606(10) 0.5771(10) 0.5888(7) 0.103(10) Uani 1 1 d . . .
H28 H 0.1454 0.5781 0.5636 0.124 Uiso 1 1 calc R . .
C29 C 0.1588(6) 0.5280(9) 0.6134(5) 0.062(6) Uani 1 1 d . . .
H29 H 0.1413 0.4961 0.6056 0.074 Uiso 1 1 calc R . .
C30 C 0.1833(5) 0.5259(6) 0.6496(4) 0.041(4) Uani 1 1 d . . .
H30 H 0.1814 0.4931 0.6669 0.050 Uiso 1 1 calc R . .
C31 C 0.0941(5) 0.5446(6) 0.7520(5) 0.043(4) Uani 1 1 d . . .
C32 C 0.1054(5) 0.5685(7) 0.7143(6) 0.053(5) Uani 1 1 d . . .
H32 H 0.1343 0.5762 0.7104 0.064 Uiso 1 1 calc R . .
C33 C 0.0777(6) 0.5806(7) 0.6841(5) 0.050(5) Uani 1 1 d . . .
H33 H 0.0875 0.5925 0.6587 0.060 Uiso 1 1 calc R . .
C34 C 0.0335(6) 0.5759(6) 0.6894(6) 0.056(5) Uani 1 1 d . . .
H34 H 0.0135 0.5842 0.6683 0.067 Uiso 1 1 calc R . .
C35 C 0.0214(6) 0.5584(8) 0.7274(6) 0.059(5) Uani 1 1 d . . .
H35 H -0.0076 0.5569 0.7330 0.070 Uiso 1 1 calc R . .
C36 C 0.0513(6) 0.5430(6) 0.7575(5) 0.046(4) Uani 1 1 d . . .
H36 H 0.0417 0.5309 0.7829 0.055 Uiso 1 1 calc R . .
C37 C 0.3038(5) 0.4138(6) 0.9832(5) 0.037(4) Uani 1 1 d . . .
C38 C 0.2863(6) 0.4072(6) 1.0206(5) 0.048(5) Uani 1 1 d . . .
H38 H 0.2571 0.4147 1.0232 0.058 Uiso 1 1 calc R . .
C39 C 0.3094(6) 0.3906(8) 1.0530(5) 0.054(5) Uani 1 1 d . . .
H39 H 0.2961 0.3885 1.0780 0.064 Uiso 1 1 calc R . .
C40 C 0.3512(6) 0.3766(8) 1.0525(6) 0.062(5) Uani 1 1 d . . .
H40 H 0.3668 0.3629 1.0755 0.075 Uiso 1 1 calc R . .
C41 C 0.3688(7) 0.3842(7) 1.0150(6) 0.059(5) Uani 1 1 d . . .
H41 H 0.3983 0.3778 1.0134 0.071 Uiso 1 1 calc R . .
C42 C 0.3479(5) 0.3994(7) 0.9818(5) 0.048(5) Uani 1 1 d . . .
H42 H 0.3617 0.4010 0.9570 0.058 Uiso 1 1 calc R . .
C43 C 0.4288(6) 0.4678(7) 0.8998(4) 0.045(4) Uani 1 1 d . . .
C44 C 0.4198(5) 0.4869(6) 0.9381(5) 0.036(4) Uani 1 1 d . . .
H44 H 0.3953 0.5095 0.9422 0.043 Uiso 1 1 calc R . .
C45 C 0.4467(5) 0.4731(7) 0.9706(5) 0.046(4) Uani 1 1 d . . .
H45 H 0.4398 0.4846 0.9969 0.055 Uiso 1 1 calc R . .
C46 C 0.4842(5) 0.4421(7) 0.9649(5) 0.040(4) Uani 1 1 d . . .
H46 H 0.5028 0.4332 0.9871 0.048 Uiso 1 1 calc R . .
C47 C 0.4936(5) 0.4246(7) 0.9257(5) 0.039(4) Uani 1 1 d . . .
H47 H 0.5185 0.4031 0.9214 0.046 Uiso 1 1 calc R . .
C48 C 0.4674(5) 0.4384(7) 0.8943(5) 0.037(4) Uani 1 1 d . . .
H48 H 0.4750 0.4281 0.8678 0.044 Uiso 1 1 calc R . .
C49 C 0.2063(5) 0.7318(7) 0.8368(5) 0.038(4) Uani 1 1 d . . .
C50 C 0.2227(5) 0.7560(7) 0.8740(5) 0.042(4) Uani 1 1 d . . .
H50 H 0.2365 0.7320 0.8937 0.051 Uiso 1 1 calc R . .
C51 C 0.2180(6) 0.8162(8) 0.8805(6) 0.068(6) Uani 1 1 d . . .
H51 H 0.2319 0.8338 0.9032 0.081 Uiso 1 1 calc R . .
C52 C 0.1934(6) 0.8500(8) 0.8545(6) 0.061(5) Uani 1 1 d . . .
H52 H 0.1883 0.8898 0.8605 0.073 Uiso 1 1 calc R . .
C53 C 0.1773(6) 0.8270(7) 0.8216(6) 0.060(5) Uani 1 1 d . . .
H53 H 0.1617 0.8509 0.8031 0.072 Uiso 1 1 calc R . .
C54 C 0.1822(6) 0.7672(8) 0.8128(6) 0.057(5) Uani 1 1 d . . .
H54 H 0.1684 0.7515 0.7894 0.069 Uiso 1 1 calc R . .
C55 C 0.1273(6) 0.5756(8) 0.9617(5) 0.055(5) Uani 1 1 d . . .
C56 C 0.1131(5) 0.5189(7) 0.9692(5) 0.048(5) Uani 1 1 d . . .
H56 H 0.1258 0.4865 0.9568 0.057 Uiso 1 1 calc R . .
C57 C 0.0806(6) 0.5110(9) 0.9948(6) 0.067(6) Uani 1 1 d . . .
H57 H 0.0707 0.4728 1.0000 0.080 Uiso 1 1 calc R . .
C58 C 0.0631(6) 0.5562(9) 1.0121(6) 0.062(6) Uani 1 1 d . . .
H58 H 0.0415 0.5493 1.0305 0.074 Uiso 1 1 calc R . .
C59 C 0.0745(6) 0.6116(11) 1.0051(6) 0.078(7) Uani 1 1 d . . .
H59 H 0.0601 0.6428 1.0173 0.093 Uiso 1 1 calc R . .
C60 C 0.1073(6) 0.6230(7) 0.9801(5) 0.053(5) Uani 1 1 d . . .
H60 H 0.1161 0.6618 0.9753 0.064 Uiso 1 1 calc R . .
C61 C 0.3240(5) 0.6856(8) 0.9449(5) 0.043(4) Uani 1 1 d . . .
C62 C 0.3324(5) 0.7026(9) 0.9845(4) 0.052(5) Uani 1 1 d . . .
H62 H 0.3343 0.6746 1.0056 0.062 Uiso 1 1 calc R . .
C63 C 0.3380(5) 0.7613(9) 0.9928(6) 0.059(6) Uani 1 1 d . . .
H63 H 0.3454 0.7732 1.0195 0.071 Uiso 1 1 calc R . .
C64 C 0.3330(5) 0.8032(6) 0.9626(5) 0.044(4) Uani 1 1 d . . .
H64 H 0.3360 0.8433 0.9690 0.053 Uiso 1 1 calc R . .
C65 C 0.3239(6) 0.7865(8) 0.9246(6) 0.058(5) Uani 1 1 d . . .
H65 H 0.3202 0.8148 0.9039 0.070 Uiso 1 1 calc R . .
C66 C 0.3198(5) 0.7265(6) 0.9151(5) 0.037(4) Uani 1 1 d . . .
H66 H 0.3142 0.7147 0.8880 0.044 Uiso 1 1 calc R . .
C67 C 0.3865(5) 0.6550(8) 0.7727(6) 0.057(5) Uani 1 1 d . . .
C68 C 0.4016(5) 0.6057(9) 0.7548(5) 0.054(5) Uani 1 1 d . . .
H68 H 0.3884 0.5695 0.7597 0.064 Uiso 1 1 calc R . .
C69 C 0.4357(6) 0.6073(8) 0.7300(5) 0.056(5) Uani 1 1 d . . .
H69 H 0.4479 0.5726 0.7201 0.067 Uiso 1 1 calc R . .
C70 C 0.4519(6) 0.6636(8) 0.7197(5) 0.059(5) Uani 1 1 d . . .
H70 H 0.4738 0.6664 0.7012 0.071 Uiso 1 1 calc R . .
C71 C 0.4366(6) 0.7118(9) 0.7356(6) 0.060(5) Uiso 1 1 d . . .
H71 H 0.4491 0.7480 0.7294 0.072 Uiso 1 1 calc R . .
C72 C 0.4028(6) 0.7110(7) 0.7613(5) 0.052(5) Uani 1 1 d . . .
H72 H 0.3909 0.7460 0.7709 0.062 Uiso 1 1 calc R . .
C111 C 0.3029(5) 0.3464(6) 0.6335(5) 0.037(4) Uani 1 1 d . . .
C112 C 0.3347(5) 0.3352(7) 0.6617(5) 0.041(4) Uani 1 1 d . . .
H112 H 0.3399 0.3627 0.6827 0.050 Uiso 1 1 calc R . .
C113 C 0.3594(5) 0.2862(7) 0.6611(5) 0.045(4) Uani 1 1 d . . .
H113 H 0.3817 0.2812 0.6806 0.054 Uiso 1 1 calc R . .
C114 C 0.3517(7) 0.2432(8) 0.6314(6) 0.066(6) Uani 1 1 d . . .
H114 H 0.3674 0.2081 0.6313 0.079 Uiso 1 1 calc R . .
C115 C 0.3202(7) 0.2546(7) 0.6026(6) 0.061(6) Uani 1 1 d . . .
H115 H 0.3153 0.2274 0.5814 0.074 Uiso 1 1 calc R . .
C116 C 0.2962(6) 0.3026(7) 0.6036(5) 0.053(5) Uani 1 1 d . . .
H116 H 0.2742 0.3075 0.5838 0.063 Uiso 1 1 calc R . .
C121 C 0.3023(6) 0.4594(6) 0.6019(5) 0.046(4) Uani 1 1 d . . .
C122 C 0.3349(6) 0.4427(8) 0.5792(5) 0.056(5) Uani 1 1 d . . .
H122 H 0.3445 0.4036 0.5802 0.067 Uiso 1 1 calc R . .
C123 C 0.3540(6) 0.4825(8) 0.5546(6) 0.062(5) Uani 1 1 d . . .
H123 H 0.3773 0.4688 0.5402 0.074 Uiso 1 1 calc R . .
C124 C 0.3433(6) 0.5384(8) 0.5491(6) 0.063(5) Uani 1 1 d . . .
H124 H 0.3574 0.5642 0.5318 0.075 Uiso 1 1 calc R . .
C125 C 0.3106(7) 0.5535(8) 0.5704(6) 0.069(6) Uani 1 1 d . . .
H125 H 0.3005 0.5922 0.5674 0.083 Uiso 1 1 calc R . .
C126 C 0.2901(6) 0.5174(7) 0.5968(5) 0.052(5) Uani 1 1 d . . .
H126 H 0.2675 0.5323 0.6116 0.063 Uiso 1 1 calc R . .
C131 C 0.2244(5) 0.3976(6) 0.6065(5) 0.042(4) Uani 1 1 d . . .
C132 C 0.2166(7) 0.4092(9) 0.5647(5) 0.064(6) Uani 1 1 d . . .
H132 H 0.2377 0.4278 0.5499 0.077 Uiso 1 1 calc R . .
C133 C 0.1799(6) 0.3946(9) 0.5455(6) 0.065(6) Uani 1 1 d . . .
H133 H 0.1749 0.4043 0.5180 0.078 Uiso 1 1 calc R . .
C134 C 0.1503(6) 0.3660(9) 0.5658(6) 0.059(5) Uani 1 1 d . . .
H134 H 0.1247 0.3549 0.5521 0.071 Uiso 1 1 calc R . .
C135 C 0.1565(5) 0.3525(8) 0.6065(5) 0.049(5) Uani 1 1 d . . .
H135 H 0.1354 0.3329 0.6207 0.059 Uiso 1 1 calc R . .
C136 C 0.1934(5) 0.3678(7) 0.6251(5) 0.044(4) Uani 1 1 d . . .
H136 H 0.1980 0.3574 0.6526 0.053 Uiso 1 1 calc R . .
C211 C 0.1100(6) 0.2566(8) 0.7946(5) 0.050(5) Uani 1 1 d . . .
H211 H 0.1349 0.2792 0.7980 0.061 Uiso 1 1 calc R . .
C212 C 0.1100(8) 0.1938(9) 0.8056(6) 0.080(7) Uani 1 1 d . . .
H212 H 0.1349 0.1747 0.8152 0.096 Uiso 1 1 calc R . .
C213 C 0.0731(8) 0.1657(8) 0.8012(6) 0.073(7) Uani 1 1 d . . .
H213 H 0.0721 0.1262 0.8095 0.088 Uiso 1 1 calc R . .
C214 C 0.0340(7) 0.1922(9) 0.7842(6) 0.073(6) Uani 1 1 d . . .
H214 H 0.0091 0.1703 0.7787 0.088 Uiso 1 1 calc R . .
C215 C 0.0365(6) 0.2498(8) 0.7772(6) 0.066(6) Uani 1 1 d . . .
H215 H 0.0110 0.2696 0.7703 0.079 Uiso 1 1 calc R . .
C216 C 0.0722(6) 0.2820(8) 0.7791(5) 0.054(5) Uani 1 1 d . . .
C221 C 0.0226(5) 0.3862(9) 0.7856(7) 0.061(5) Uani 1 1 d . . .
C222 C 0.0141(5) 0.3666(8) 0.8252(7) 0.064(6) Uani 1 1 d . . .
H222 H 0.0328 0.3428 0.8409 0.077 Uiso 1 1 calc R . .
C223 C -0.0264(7) 0.3869(10) 0.8390(6) 0.075(6) Uani 1 1 d . . .
H223 H -0.0352 0.3738 0.8644 0.090 Uiso 1 1 calc R . .
C224 C -0.0523(6) 0.4236(8) 0.8172(7) 0.058(5) Uani 1 1 d . . .
H224 H -0.0776 0.4376 0.8280 0.070 Uiso 1 1 calc R . .
C225 C -0.0409(7) 0.4401(7) 0.7788(6) 0.055(5) Uani 1 1 d . . .
H225 H -0.0590 0.4654 0.7634 0.067 Uiso 1 1 calc R . .
C226 C -0.0052(6) 0.4215(7) 0.7627(6) 0.056(5) Uani 1 1 d . . .
H226 H 0.0012 0.4322 0.7360 0.068 Uiso 1 1 calc R . .
C231 C 0.0627(5) 0.3617(7) 0.7127(5) 0.039(4) Uani 1 1 d . . .
C232 C 0.0418(7) 0.3207(11) 0.6894(7) 0.090(8) Uani 1 1 d . . .
H232 H 0.0317 0.2862 0.7015 0.108 Uiso 1 1 calc R . .
C233 C 0.0353(6) 0.3295(11) 0.6481(7) 0.084(7) Uani 1 1 d . . .
H233 H 0.0218 0.3003 0.6320 0.100 Uiso 1 1 calc R . .
C234 C 0.0485(6) 0.3804(10) 0.6304(6) 0.062(5) Uani 1 1 d . . .
H234 H 0.0439 0.3858 0.6022 0.074 Uiso 1 1 calc R . .
C235 C 0.0677(7) 0.4221(9) 0.6521(7) 0.066(6) Uani 1 1 d . . .
H235 H 0.0747 0.4578 0.6396 0.079 Uiso 1 1 calc R . .
C236 C 0.0775(6) 0.4139(8) 0.6931(6) 0.062(5) Uani 1 1 d . . .
H236 H 0.0937 0.4420 0.7079 0.075 Uiso 1 1 calc R . .
C311 C 0.2624(5) 0.2201(7) 0.9648(4) 0.036(4) Uani 1 1 d . . .
C312 C 0.2969(6) 0.2487(7) 0.9768(5) 0.045(5) Uani 1 1 d . . .
H312 H 0.2972 0.2899 0.9747 0.054 Uiso 1 1 calc R . .
C313 C 0.3334(6) 0.2203(7) 0.9928(5) 0.049(5) Uani 1 1 d . . .
H313 H 0.3573 0.2425 1.0012 0.058 Uiso 1 1 calc R . .
C314 C 0.3342(6) 0.1598(8) 0.9961(5) 0.051(5) Uani 1 1 d . . .
H314 H 0.3584 0.1399 1.0066 0.061 Uiso 1 1 calc R . .
C315 C 0.2995(6) 0.1311(7) 0.9839(5) 0.046(5) Uani 1 1 d . . .
H315 H 0.2996 0.0898 0.9851 0.056 Uiso 1 1 calc R . .
C316 C 0.2631(6) 0.1594(7) 0.9695(5) 0.050(5) Uani 1 1 d . . .
H316 H 0.2386 0.1373 0.9628 0.060 Uiso 1 1 calc R . .
C321 C 0.1807(6) 0.2059(8) 0.9332(5) 0.050(5) Uani 1 1 d . . .
C322 C 0.1446(6) 0.1905(8) 0.9552(6) 0.065(6) Uani 1 1 d . . .
H322 H 0.1387 0.2131 0.9782 0.078 Uiso 1 1 calc R . .
C323 C 0.1170(7) 0.1439(10) 0.9449(8) 0.090(8) Uani 1 1 d . . .
H323 H 0.0934 0.1350 0.9604 0.108 Uiso 1 1 calc R . .
C324 C 0.1264(11) 0.1122(11) 0.9114(8) 0.108(10) Uani 1 1 d . . .
H324 H 0.1095 0.0795 0.9038 0.129 Uiso 1 1 calc R . .
C325 C 0.1619(9) 0.1281(9) 0.8875(8) 0.090(8) Uani 1 1 d . . .
H325 H 0.1676 0.1074 0.8635 0.108 Uiso 1 1 calc R . .
C326 C 0.1874(7) 0.1745(9) 0.9003(7) 0.074(6) Uani 1 1 d . . .
H326 H 0.2109 0.1843 0.8848 0.089 Uiso 1 1 calc R . .
C331 C 0.1994(6) 0.2919(7) 0.9945(5) 0.043(4) Uani 1 1 d . . .
C332 C 0.2061(6) 0.2681(8) 1.0325(6) 0.061(5) Uani 1 1 d . . .
H332 H 0.2184 0.2305 1.0343 0.074 Uiso 1 1 calc R . .
C333 C 0.1964(7) 0.2950(8) 1.0675(5) 0.063(6) Uani 1 1 d . . .
H333 H 0.2027 0.2777 1.0930 0.075 Uiso 1 1 calc R . .
C334 C 0.1771(6) 0.3479(9) 1.0640(6) 0.059(5) Uani 1 1 d . . .
H334 H 0.1692 0.3673 1.0878 0.071 Uiso 1 1 calc R . .
C335 C 0.1691(5) 0.3733(7) 1.0290(5) 0.042(4) Uani 1 1 d . . .
H335 H 0.1553 0.4099 1.0281 0.050 Uiso 1 1 calc R . .
C336 C 0.1802(5) 0.3481(7) 0.9946(6) 0.053(5) Uani 1 1 d . . .
H336 H 0.1752 0.3680 0.9698 0.064 Uiso 1 1 calc R . .
C411 C 0.4735(5) 0.3229(7) 0.8196(4) 0.042(4) Uani 1 1 d . . .
C412 C 0.5040(5) 0.2991(7) 0.8453(5) 0.041(4) Uani 1 1 d . . .
H412 H 0.4962 0.2689 0.8629 0.049 Uiso 1 1 calc R . .
C413 C 0.5449(5) 0.3171(8) 0.8465(5) 0.050(5) Uani 1 1 d . . .
H413 H 0.5644 0.3006 0.8657 0.060 Uiso 1 1 calc R . .
C414 C 0.5584(6) 0.3594(7) 0.8199(5) 0.048(5) Uani 1 1 d . . .
H414 H 0.5866 0.3729 0.8214 0.057 Uiso 1 1 calc R . .
C415 C 0.5307(5) 0.3809(7) 0.7918(5) 0.049(5) Uani 1 1 d . . .
H415 H 0.5402 0.4063 0.7715 0.058 Uiso 1 1 calc R . .
C416 C 0.4877(6) 0.3658(7) 0.7923(6) 0.057(5) Uani 1 1 d . . .
H416 H 0.4681 0.3845 0.7743 0.069 Uiso 1 1 calc R . .
C421 C 0.4096(5) 0.2538(7) 0.7801(4) 0.036(4) Uani 1 1 d . . .
C422 C 0.4414(6) 0.2245(7) 0.7604(5) 0.052(5) Uani 1 1 d . . .
H422 H 0.4699 0.2354 0.7654 0.062 Uiso 1 1 calc R . .
C423 C 0.4316(6) 0.1786(7) 0.7329(5) 0.047(5) Uani 1 1 d . . .
H423 H 0.4538 0.1579 0.7210 0.057 Uiso 1 1 calc R . .
C424 C 0.3913(6) 0.1639(6) 0.7233(4) 0.040(4) Uani 1 1 d . . .
H424 H 0.3849 0.1345 0.7039 0.047 Uiso 1 1 calc R . .
C425 C 0.3589(6) 0.1932(7) 0.7427(5) 0.053(5) Uani 1 1 d . . .
H425 H 0.3303 0.1827 0.7373 0.064 Uiso 1 1 calc R . .
C426 C 0.3688(5) 0.2365(6) 0.7691(4) 0.037(4) Uani 1 1 d . . .
H426 H 0.3463 0.2565 0.7809 0.044 Uiso 1 1 calc R . .
C431 C 0.4157(5) 0.2616(7) 0.8663(5) 0.039(4) Uani 1 1 d . . .
C432 C 0.4210(5) 0.2032(7) 0.8679(4) 0.039(4) Uani 1 1 d . . .
H432 H 0.4223 0.1813 0.8437 0.047 Uiso 1 1 calc R . .
C433 C 0.4245(5) 0.1755(7) 0.9048(5) 0.042(4) Uani 1 1 d . . .
H433 H 0.4281 0.1345 0.9057 0.051 Uiso 1 1 calc R . .
C434 C 0.4228(5) 0.2050(8) 0.9389(6) 0.055(5) Uani 1 1 d . . .
H434 H 0.4234 0.1852 0.9640 0.066 Uiso 1 1 calc R . .
C435 C 0.4202(5) 0.2662(8) 0.9374(5) 0.040(4) Uani 1 1 d . . .
H435 H 0.4219 0.2881 0.9617 0.047 Uiso 1 1 calc R . .
C436 C 0.4154(5) 0.2935(8) 0.9021(5) 0.047(5) Uani 1 1 d . . .
H436 H 0.4118 0.3345 0.9013 0.057 Uiso 1 1 calc R . .
C511 C 0.2965(5) 0.7986(7) 0.7450(5) 0.047(4) Uani 1 1 d . . .
C512 C 0.2836(7) 0.8151(7) 0.7846(5) 0.060(6) Uani 1 1 d . . .
H512 H 0.2604 0.7968 0.7966 0.072 Uiso 1 1 calc R . .
C513 C 0.3061(6) 0.8580(8) 0.8041(5) 0.057(5) Uani 1 1 d . . .
H513 H 0.2966 0.8685 0.8298 0.069 Uiso 1 1 calc R . .
C514 C 0.3419(6) 0.8890(10) 0.7910(7) 0.079(7) Uani 1 1 d . . .
H514 H 0.3564 0.9179 0.8066 0.095 Uiso 1 1 calc R . .
C515 C 0.3526(7) 0.8725(7) 0.7543(6) 0.067(6) Uani 1 1 d . . .
H515 H 0.3751 0.8925 0.7423 0.080 Uiso 1 1 calc R . .
C516 C 0.3328(6) 0.8275(7) 0.7324(5) 0.055(5) Uani 1 1 d . . .
H516 H 0.3445 0.8158 0.7078 0.066 Uiso 1 1 calc R . .
C521 C 0.2229(7) 0.7864(8) 0.6995(5) 0.050(5) Uani 1 1 d . . .
C522 C 0.1868(7) 0.7540(11) 0.6874(6) 0.082(8) Uani 1 1 d . . .
H522 H 0.1858 0.7136 0.6932 0.099 Uiso 1 1 calc R . .
C523 C 0.1525(6) 0.7810(10) 0.6670(6) 0.064(6) Uani 1 1 d . . .
H523 H 0.1283 0.7589 0.6589 0.077 Uiso 1 1 calc R . .
C524 C 0.1542(8) 0.8403(11) 0.6590(6) 0.072(6) Uani 1 1 d . . .
H524 H 0.1305 0.8582 0.6458 0.087 Uiso 1 1 calc R . .
C525 C 0.1862(8) 0.8721(9) 0.6685(5) 0.070(7) Uani 1 1 d . . .
H525 H 0.1870 0.9123 0.6618 0.084 Uiso 1 1 calc R . .
C526 C 0.2206(9) 0.8440(10) 0.6897(6) 0.090(8) Uani 1 1 d . . .
H526 H 0.2439 0.8677 0.6978 0.108 Uiso 1 1 calc R . .
C531 C 0.2948(5) 0.7300(7) 0.6739(5) 0.042(4) Uani 1 1 d . . .
C532 C 0.3309(6) 0.6933(7) 0.6783(6) 0.053(5) Uani 1 1 d . . .
H532 H 0.3400 0.6808 0.7045 0.064 Uiso 1 1 calc R . .
C533 C 0.3530(7) 0.6753(9) 0.6454(5) 0.070(6) Uani 1 1 d . . .
H533 H 0.3754 0.6481 0.6486 0.084 Uiso 1 1 calc R . .
C534 C 0.3420(6) 0.6977(7) 0.6080(5) 0.053(5) Uani 1 1 d . . .
H534 H 0.3586 0.6895 0.5856 0.063 Uiso 1 1 calc R . .
C535 C 0.3053(6) 0.7333(9) 0.6032(5) 0.059(5) Uani 1 1 d . . .
H535 H 0.2962 0.7464 0.5772 0.071 Uiso 1 1 calc R . .
C536 C 0.2841(6) 0.7480(7) 0.6348(5) 0.046(4) Uani 1 1 d . . .
H536 H 0.2601 0.7722 0.6308 0.055 Uiso 1 1 calc R . .
C611 C 0.0788(6) 0.7211(7) 0.8943(5) 0.048(5) Uani 1 1 d . . .
C612 C 0.1169(5) 0.7475(7) 0.9067(5) 0.044(4) Uani 1 1 d . . .
H612 H 0.1423 0.7383 0.8939 0.053 Uiso 1 1 calc R . .
C613 C 0.1168(5) 0.7877(9) 0.9382(6) 0.062(6) Uani 1 1 d . . .
H613 H 0.1426 0.8061 0.9461 0.075 Uiso 1 1 calc R . .
C614 C 0.0818(6) 0.8022(9) 0.9583(6) 0.065(6) Uani 1 1 d . . .
H614 H 0.0827 0.8320 0.9781 0.078 Uiso 1 1 calc R . .
C615 C 0.0429(6) 0.7707(9) 0.9485(7) 0.081(8) Uani 1 1 d . . .
H615 H 0.0182 0.7770 0.9630 0.097 Uiso 1 1 calc R . .
C616 C 0.0438(6) 0.7333(9) 0.9189(7) 0.073(7) Uani 1 1 d . . .
H616 H 0.0187 0.7120 0.9131 0.088 Uiso 1 1 calc R . .
C621 C 0.0773(5) 0.7208(6) 0.8100(6) 0.042(4) Uani 1 1 d . . .
C622 C 0.0702(6) 0.7792(8) 0.8128(5) 0.057(5) Uani 1 1 d . . .
H622 H 0.0653 0.7959 0.8383 0.068 Uiso 1 1 calc R . .
C623 C 0.0700(6) 0.8141(7) 0.7795(6) 0.052(5) Uani 1 1 d . . .
H623 H 0.0649 0.8547 0.7821 0.063 Uiso 1 1 calc R . .
C624 C 0.0772(6) 0.7905(8) 0.7424(6) 0.060(5) Uani 1 1 d . . .
H624 H 0.0779 0.8144 0.7191 0.072 Uiso 1 1 calc R . .
C625 C 0.0832(5) 0.7325(7) 0.7398(6) 0.054(5) Uani 1 1 d . . .
H625 H 0.0874 0.7156 0.7141 0.065 Uiso 1 1 calc R . .
C626 C 0.0835(6) 0.6969(8) 0.7732(6) 0.053(5) Uani 1 1 d . . .
H626 H 0.0880 0.6562 0.7706 0.064 Uiso 1 1 calc R . .
C631 C 0.0277(6) 0.6337(7) 0.8473(6) 0.054(5) Uani 1 1 d . . .
C632 C -0.0055(6) 0.6520(9) 0.8240(6) 0.061(5) Uani 1 1 d . . .
H632 H -0.0042 0.6883 0.8105 0.073 Uiso 1 1 calc R . .
C633 C -0.0397(6) 0.6194(8) 0.8199(7) 0.063(6) Uani 1 1 d . . .
H633 H -0.0612 0.6328 0.8015 0.076 Uiso 1 1 calc R . .
C634 C -0.0468(7) 0.5703(10) 0.8389(7) 0.077(7) Uani 1 1 d . . .
H634 H -0.0727 0.5498 0.8357 0.093 Uiso 1 1 calc R . .
C635 C -0.0142(7) 0.5508(10) 0.8635(10) 0.120(11) Uani 1 1 d . . .
H635 H -0.0173 0.5150 0.8773 0.144 Uiso 1 1 calc R . .
C636 C 0.0244(6) 0.5826(8) 0.8692(7) 0.069(6) Uani 1 1 d . . .
H636 H 0.0466 0.5694 0.8870 0.083 Uiso 1 1 calc R . .
C711 C 0.2209(4) 0.6480(7) 1.0298(4) 0.032(4) Uani 1 1 d . . .
C712 C 0.2278(4) 0.6833(6) 0.9971(5) 0.037(4) Uani 1 1 d . . .
H712 H 0.2431 0.6683 0.9754 0.044 Uiso 1 1 calc R . .
C713 C 0.2131(6) 0.7396(7) 0.9949(6) 0.056(5) Uani 1 1 d . . .
H713 H 0.2171 0.7622 0.9714 0.067 Uiso 1 1 calc R . .
C714 C 0.1931(8) 0.7626(8) 1.0262(6) 0.079(7) Uani 1 1 d . . .
H714 H 0.1853 0.8024 1.0251 0.094 Uiso 1 1 calc R . .
C715 C 0.1833(6) 0.7299(7) 1.0608(6) 0.060(5) Uani 1 1 d . . .
H715 H 0.1673 0.7451 1.0819 0.072 Uiso 1 1 calc R . .
C716 C 0.1995(5) 0.6728(7) 1.0610(5) 0.042(4) Uani 1 1 d . . .
H716 H 0.1954 0.6497 1.0843 0.051 Uiso 1 1 calc R . .
C721 C 0.2929(5) 0.5795(6) 1.0533(4) 0.038(4) Uani 1 1 d . . .
C722 C 0.3259(5) 0.5457(6) 1.0377(5) 0.035(4) Uani 1 1 d . . .
H722 H 0.3205 0.5212 1.0151 0.042 Uiso 1 1 calc R . .
C723 C 0.3665(5) 0.5481(6) 1.0555(4) 0.035(4) Uani 1 1 d . . .
H723 H 0.3886 0.5257 1.0450 0.041 Uiso 1 1 calc R . .
C724 C 0.3736(5) 0.5836(6) 1.0885(5) 0.037(4) Uani 1 1 d . . .
H724 H 0.4011 0.5846 1.1007 0.044 Uiso 1 1 calc R . .
C725 C 0.3419(6) 0.6188(8) 1.1052(5) 0.051(5) Uani 1 1 d . . .
H725 H 0.3475 0.6438 1.1275 0.061 Uiso 1 1 calc R . .
C726 C 0.3020(5) 0.6141(7) 1.0866(4) 0.041(4) Uani 1 1 d . . .
H726 H 0.2797 0.6359 1.0974 0.049 Uiso 1 1 calc R . .
C731 C 0.2092(5) 0.5379(7) 1.0673(5) 0.039(4) Uani 1 1 d . . .
C732 C 0.1655(6) 0.5400(8) 1.0666(5) 0.055(5) Uani 1 1 d . . .
H732 H 0.1516 0.5625 1.0461 0.066 Uiso 1 1 calc R . .
C733 C 0.1410(5) 0.5110(7) 1.0941(5) 0.044(4) Uani 1 1 d . . .
H733 H 0.1111 0.5125 1.0916 0.052 Uiso 1 1 calc R . .
C734 C 0.1600(6) 0.4815(10) 1.1237(6) 0.068(6) Uani 1 1 d . . .
H734 H 0.1434 0.4648 1.1438 0.082 Uiso 1 1 calc R . .
C735 C 0.2031(7) 0.4741(7) 1.1264(5) 0.059(5) Uani 1 1 d . . .
H735 H 0.2156 0.4504 1.1470 0.071 Uiso 1 1 calc R . .
C736 C 0.2298(7) 0.5042(8) 1.0965(5) 0.062(5) Uani 1 1 d . . .
H736 H 0.2596 0.5003 1.0976 0.074 Uiso 1 1 calc R . .
C811 C 0.4520(5) 0.6673(7) 0.9384(4) 0.036(4) Uani 1 1 d . . .
C812 C 0.4826(6) 0.7087(7) 0.9484(5) 0.051(5) Uani 1 1 d . . .
H812 H 0.4982 0.7255 0.9275 0.061 Uiso 1 1 calc R . .
C813 C 0.4909(6) 0.7259(8) 0.9873(5) 0.056(5) Uani 1 1 d . . .
H813 H 0.5125 0.7536 0.9929 0.068 Uiso 1 1 calc R . .
C814 C 0.4680(6) 0.7035(9) 1.0193(6) 0.065(6) Uani 1 1 d . . .
H814 H 0.4732 0.7166 1.0462 0.078 Uiso 1 1 calc R . .
C815 C 0.4382(6) 0.6620(8) 1.0103(5) 0.051(5) Uani 1 1 d . . .
H815 H 0.4233 0.6448 1.0315 0.061 Uiso 1 1 calc R . .
C816 C 0.4294(4) 0.6447(6) 0.9710(5) 0.037(4) Uani 1 1 d . . .
H816 H 0.4077 0.6170 0.9657 0.045 Uiso 1 1 calc R . .
C821 C 0.4475(5) 0.7138(6) 0.8606(4) 0.036(4) Uani 1 1 d . . .
C822 C 0.4837(6) 0.7263(7) 0.8373(5) 0.050(5) Uani 1 1 d . . .
H822 H 0.5041 0.6963 0.8350 0.060 Uiso 1 1 calc R . .
C823 C 0.4908(6) 0.7771(8) 0.8187(5) 0.055(5) Uani 1 1 d . . .
H823 H 0.5158 0.7841 0.8047 0.066 Uiso 1 1 calc R . .
C824 C 0.4578(5) 0.8210(7) 0.8215(5) 0.043(4) Uani 1 1 d . . .
H824 H 0.4599 0.8573 0.8082 0.051 Uiso 1 1 calc R . .
C825 C 0.4228(6) 0.8079(7) 0.8444(5) 0.045(4) Uani 1 1 d . . .
H825 H 0.4018 0.8370 0.8473 0.055 Uiso 1 1 calc R . .
C826 C 0.4176(6) 0.7557(7) 0.8623(5) 0.050(5) Uani 1 1 d . . .
H826 H 0.3927 0.7483 0.8763 0.060 Uiso 1 1 calc R . .
C831 C 0.4857(5) 0.5976(7) 0.8742(5) 0.041(4) Uani 1 1 d . . .
C832 C 0.5187(5) 0.5873(7) 0.8987(5) 0.048(5) Uani 1 1 d . . .
H832 H 0.5208 0.6040 0.9249 0.058 Uiso 1 1 calc R . .
C833 C 0.5508(5) 0.5507(8) 0.8847(6) 0.056(5) Uani 1 1 d . . .
H833 H 0.5735 0.5410 0.9029 0.067 Uiso 1 1 calc R . .
C834 C 0.5508(6) 0.5288(8) 0.8468(6) 0.054(5) Uani 1 1 d . . .
H834 H 0.5741 0.5079 0.8371 0.065 Uiso 1 1 calc R . .
C835 C 0.5146(5) 0.5388(8) 0.8230(5) 0.050(4) Uani 1 1 d . . .
H835 H 0.5115 0.5198 0.7976 0.060 Uiso 1 1 calc R . .
C836 C 0.4831(5) 0.5754(7) 0.8348(5) 0.047(4) Uani 1 1 d . . .
H836 H 0.4603 0.5853 0.8168 0.057 Uiso 1 1 calc R . .
C4E C 0.0288(10) 0.7168(13) 0.6239(8) 0.114(11) Uani 1 1 d . . .
H4E1 H 0.0049 0.7409 0.6324 0.136 Uiso 1 1 calc R . .
H4E2 H 0.0430 0.7001 0.6483 0.136 Uiso 1 1 calc R . .
C701 C 0.0673(12) 0.7181(18) 0.5700(9) 0.168(17) Uani 1 1 d . . .
H70A H 0.0872 0.6868 0.5783 0.202 Uiso 1 1 calc R . .
H70B H 0.0795 0.7406 0.5479 0.202 Uiso 1 1 calc R . .
C703 C 0.0126(9) 0.6681(14) 0.5965(9) 0.124(11) Uani 1 1 d . . .
H70C H 0.0270 0.6307 0.6027 0.149 Uiso 1 1 calc R . .
H70D H -0.0182 0.6629 0.5979 0.149 Uiso 1 1 calc R . .
C304 C 0.4345(5) 0.1400(8) 0.0340(4) 0.038(4) Uani 1 1 d . . .
H30A H 0.4418 0.1591 0.0085 0.045 Uiso 1 1 calc R . .
H30B H 0.4104 0.1136 0.0283 0.045 Uiso 1 1 calc R . .
C702 C 0.0247(16) 0.6923(17) 0.5564(9) 0.19(2) Uani 1 1 d . . .
H70E H 0.0274 0.6615 0.5358 0.229 Uiso 1 1 calc R . .
H70F H 0.0047 0.7225 0.5462 0.229 Uiso 1 1 calc R . .
C201 C 0.2887(7) 0.4322(10) 0.2127(8) 0.101(10) Uani 1 1 d . . .
H20A H 0.3114 0.4190 0.2317 0.122 Uiso 1 1 calc R . .
H20B H 0.2620 0.4138 0.2201 0.122 Uiso 1 1 calc R . .
C202 C 0.2849(9) 0.4964(10) 0.2136(10) 0.115(11) Uani 1 1 d . . .
H20C H 0.2952 0.5119 0.2400 0.138 Uiso 1 1 calc R . .
H20D H 0.2552 0.5084 0.2089 0.138 Uiso 1 1 calc R . .
C203 C 0.3112(11) 0.5179(11) 0.1809(7) 0.132(14) Uani 1 1 d . . .
H20E H 0.2939 0.5396 0.1605 0.159 Uiso 1 1 calc R . .
H20F H 0.3339 0.5435 0.1917 0.159 Uiso 1 1 calc R . .
C303 C 0.4705(7) 0.1066(11) 0.0500(7) 0.092(7) Uani 1 1 d . . .
H30C H 0.4943 0.1088 0.0317 0.111 Uiso 1 1 calc R . .
H30D H 0.4629 0.0653 0.0538 0.111 Uiso 1 1 calc R . .
C301 C 0.4419(6) 0.1637(11) 0.1013(8) 0.095(8) Uani 1 1 d . . .
H30E H 0.4234 0.1356 0.1146 0.114 Uiso 1 1 calc R . .
H30F H 0.4475 0.1971 0.1195 0.114 Uiso 1 1 calc R . .
C302 C 0.4815(7) 0.1358(11) 0.0900(7) 0.086(7) Uani 1 1 d . . .
H30G H 0.4910 0.1068 0.1105 0.104 Uiso 1 1 calc R . .
H30H H 0.5040 0.1651 0.0871 0.104 Uiso 1 1 calc R . .
C404 C 0.9210(11) 0.718(2) 0.9094(15) 0.17(2) Uani 1 1 d . . .
H40A H 0.9338 0.7249 0.8832 0.205 Uiso 1 1 calc R . .
H40B H 0.8901 0.7213 0.9054 0.205 Uiso 1 1 calc R . .
C403 C 0.9320(8) 0.657(2) 0.9237(10) 0.151(17) Uani 1 1 d . . .
H40C H 0.9552 0.6398 0.9084 0.181 Uiso 1 1 calc R . .
H40D H 0.9073 0.6304 0.9215 0.181 Uiso 1 1 calc R . .
C402 C 0.9461(9) 0.6680(13) 0.9691(10) 0.124(12) Uani 1 1 d . . .
H40E H 0.9294 0.6442 0.9875 0.148 Uiso 1 1 calc R . .
H40F H 0.9763 0.6591 0.9739 0.148 Uiso 1 1 calc R . .
C401 C 0.9379(15) 0.7293(16) 0.9744(10) 0.20(2) Uani 1 1 d . . .
H40G H 0.9108 0.7339 0.9878 0.237 Uiso 1 1 calc R . .
H40H H 0.9603 0.7460 0.9925 0.237 Uiso 1 1 calc R . .
C501 C 0.5270(8) 0.1112(12) 0.8864(10) 0.124(12) Uani 1 1 d . . .
H50A H 0.5052 0.1332 0.8707 0.149 Uiso 1 1 calc R . .
H50B H 0.5480 0.0967 0.8676 0.149 Uiso 1 1 calc R . .
C502 C 0.5466(10) 0.1472(18) 0.9163(13) 0.191(19) Uani 1 1 d . . .
H50C H 0.5338 0.1864 0.9145 0.229 Uiso 1 1 calc R . .
H50D H 0.5768 0.1513 0.9104 0.229 Uiso 1 1 calc R . .
C503 C 0.5437(15) 0.1265(16) 0.9569(11) 0.181(19) Uani 1 1 d . . .
H50E H 0.5715 0.1266 0.9714 0.217 Uiso 1 1 calc R . .
H50F H 0.5235 0.1497 0.9721 0.217 Uiso 1 1 calc R . .
C204 C 0.3281(6) 0.4661(10) 0.1640(6) 0.071(6) Uani 1 1 d . . .
H20G H 0.3563 0.4578 0.1764 0.085 Uiso 1 1 calc R . .
H20H H 0.3307 0.4707 0.1346 0.085 Uiso 1 1 calc R . .
C504 C 0.5289(12) 0.0692(19) 0.9497(12) 0.164(16) Uani 1 1 d . . .
H50G H 0.5079 0.0590 0.9697 0.196 Uiso 1 1 calc R . .
H50H H 0.5526 0.0414 0.9528 0.196 Uiso 1 1 calc R . .
C104 C 0.5966(8) 0.5196(9) 0.7312(5) 0.113(11) Uani 1 1 d D . .
H10A H 0.6233 0.5045 0.7433 0.136 Uiso 1 1 calc R . .
H10B H 0.5833 0.5443 0.7515 0.136 Uiso 1 1 calc R . .
C103 C 0.6056(6) 0.5550(9) 0.6961(6) 0.086(7) Uani 1 1 d D . .
H10C H 0.6271 0.5371 0.6793 0.103 Uiso 1 1 calc R . .
H10D H 0.6140 0.5952 0.7035 0.103 Uiso 1 1 calc R . .
C102 C 0.5627(8) 0.5523(10) 0.6766(9) 0.146(15) Uani 1 1 d D . .
H10E H 0.5434 0.5806 0.6889 0.175 Uiso 1 1 calc R . .
H10F H 0.5633 0.5597 0.6473 0.175 Uiso 1 1 calc R . .
C101 C 0.5505(11) 0.4931(13) 0.6849(11) 0.24(3) Uani 1 1 d D . .
H10G H 0.5196 0.4908 0.6871 0.285 Uiso 1 1 calc R . .
H10H H 0.5587 0.4674 0.6626 0.285 Uiso 1 1 calc R . .
C602 C 0.2119(13) 0.9877(15) 0.9484(13) 0.169(16) Uani 1 1 d U . .
H60A H 0.2155 0.9900 0.9190 0.203 Uiso 1 1 calc R . .
H60B H 0.2097 1.0276 0.9594 0.203 Uiso 1 1 calc R . .
C604 C 0.2347(13) 0.9094(17) 0.9923(12) 0.179(16) Uani 1 1 d U . .
H60C H 0.2371 0.9194 1.0213 0.215 Uiso 1 1 calc R . .
H60D H 0.2519 0.8744 0.9872 0.215 Uiso 1 1 calc R . .
C603 C 0.2463(13) 0.9560(17) 0.9683(12) 0.196(18) Uani 1 1 d U . .
H60E H 0.2649 0.9412 0.9474 0.235 Uiso 1 1 calc R . .
H60F H 0.2630 0.9837 0.9853 0.235 Uiso 1 1 calc R . .
C601 C 0.1747(18) 0.953(2) 0.9575(16) 0.22(2) Uani 1 1 d U . .
H60G H 0.1560 0.9756 0.9749 0.268 Uiso 1 1 calc R . .
H60H H 0.1587 0.9428 0.9323 0.268 Uiso 1 1 calc R . .
O9 O 0.5929(17) 0.9830(17) 0.0494(14) 0.42(4) Uani 1 1 d D . .
C904 C 0.5820(10) 1.039(2) 0.0441(11) 0.21(2) Uani 1 1 d D . .
H90A H 0.5520 1.0422 0.0351 0.252 Uiso 1 1 calc R . .
H90B H 0.5992 1.0572 0.0231 0.252 Uiso 1 1 calc R . .
C903 C 0.5890(17) 1.0700(19) 0.0821(17) 0.52(9) Uani 1 1 d D . .
H90C H 0.5687 1.0584 0.1024 0.622 Uiso 1 1 calc R . .
H90D H 0.5888 1.1128 0.0787 0.622 Uiso 1 1 calc R . .
C902 C 0.6317(15) 1.0468(17) 0.0912(11) 0.45(7) Uani 1 1 d D . .
H90E H 0.6534 1.0721 0.0796 0.540 Uiso 1 1 calc R . .
H90F H 0.6373 1.0436 0.1206 0.540 Uiso 1 1 calc R . .
C901 C 0.6315(12) 0.9903(14) 0.0726(13) 0.172(16) Uani 1 1 d D . .
H90G H 0.6557 0.9867 0.0549 0.207 Uiso 1 1 calc R . .
H90H H 0.6341 0.9597 0.0935 0.207 Uiso 1 1 calc R . .
O8 O 0.8642(7) 0.5117(11) 0.7720(6) 0.165(10) Uani 1 1 d D . .
C801 C 0.8432(11) 0.4720(12) 0.7497(10) 0.19(2) Uani 1 1 d D . .
H80A H 0.8237 0.4515 0.7675 0.233 Uiso 1 1 calc R . .
H80B H 0.8637 0.4430 0.7406 0.233 Uiso 1 1 calc R . .
C802 C 0.8194(15) 0.4922(16) 0.7152(12) 0.27(3) Uani 1 1 d D . .
H80C H 0.7888 0.4862 0.7180 0.322 Uiso 1 1 calc R . .
H80D H 0.8283 0.4733 0.6902 0.322 Uiso 1 1 calc R . .
C803 C 0.831(2) 0.5541(15) 0.7165(11) 0.41(6) Uani 1 1 d D . .
H80E H 0.8521 0.5629 0.6965 0.486 Uiso 1 1 calc R . .
H80F H 0.8056 0.5787 0.7108 0.486 Uiso 1 1 calc R . .
C804 C 0.8474(10) 0.5641(10) 0.7567(9) 0.139(14) Uani 1 1 d D . .
H80G H 0.8696 0.5942 0.7564 0.167 Uiso 1 1 calc R . .
H80H H 0.8248 0.5780 0.7740 0.167 Uiso 1 1 calc R . .
O10 O 0.0611(10) 0.0182(13) 0.8548(10) 0.248(18) Uani 1 1 d D . .
C91 C 0.0672(18) -0.0361(18) 0.8418(8) 0.30(4) Uani 1 1 d D . .
H91A H 0.0884 -0.0355 0.8209 0.360 Uiso 1 1 calc R . .
H91B H 0.0405 -0.0509 0.8293 0.360 Uiso 1 1 calc R . .
C92 C 0.0809(14) -0.0751(11) 0.8732(14) 0.23(3) Uani 1 1 d D . .
H92A H 0.1118 -0.0741 0.8779 0.273 Uiso 1 1 calc R . .
H92B H 0.0716 -0.1155 0.8677 0.273 Uiso 1 1 calc R . .
C93 C 0.0588(11) -0.0491(18) 0.9068(10) 0.22(2) Uani 1 1 d D . .
H93A H 0.0374 -0.0762 0.9167 0.264 Uiso 1 1 calc R . .
H93B H 0.0788 -0.0393 0.9293 0.264 Uiso 1 1 calc R . .
C94 C 0.0394(9) 0.0022(12) 0.8904(10) 0.125(11) Uani 1 1 d D . .
H94A H 0.0413 0.0342 0.9104 0.151 Uiso 1 1 calc R . .
H94B H 0.0093 -0.0052 0.8835 0.151 Uiso 1 1 calc R . .
O11 O 0.0626(7) 0.4884(18) 0.5288(7) 0.262(18) Uani 1 1 d . . .

loop_
_atom_site_aniso_label
_atom_site_aniso_U_11
_atom_site_aniso_U_22
_atom_site_aniso_U_33
_atom_site_aniso_U_23
_atom_site_aniso_U_13
_atom_site_aniso_U_12
Ag1 0.0496(8) 0.0325(6) 0.0307(7) -0.0013(6) 0.0037(6) -0.0018(6)
Ag2 0.0401(8) 0.0363(7) 0.0548(8) 0.0040(6) -0.0007(6) -0.0043(6)
Ag3 0.0441(8) 0.0328(7) 0.0454(7) 0.0087(6) 0.0079(6) 0.0029(6)
Ag4 0.0450(8) 0.0317(6) 0.0364(7) 0.0001(6) 0.0021(6) 0.0033(5)
Ag5 0.0514(8) 0.0301(6) 0.0437(7) 0.0043(6) 0.0088(6) 0.0003(6)
Ag6A 0.0462(10) 0.0322(8) 0.0350(9) 0.0011(7) 0.0000(7) 0.0017(7)
Ag6B 0.0462(10) 0.0322(8) 0.0350(9) 0.0011(7) 0.0000(7) 0.0017(7)
Ag7 0.0392(7) 0.0354(6) 0.0400(7) 0.0010(6) -0.0002(5) 0.0035(6)
Ag8 0.0384(7) 0.0357(7) 0.0366(7) -0.0015(6) 0.0022(5) -0.0004(6)
Ag9 0.0450(7) 0.0296(6) 0.0353(7) 0.0043(6) 0.0043(6) -0.0025(5)
Ag10 0.0653(9) 0.0310(7) 0.0349(7) 0.0040(6) -0.0001(6) -0.0068(6)
Ag11 0.0397(7) 0.0347(7) 0.0509(8) -0.0012(6) -0.0040(6) 0.0050(6)
Ag12 0.0434(7) 0.0380(7) 0.0337(7) -0.0023(6) 0.0024(5) 0.0069(6)
Ag13 0.0434(7) 0.0328(6) 0.0312(6) 0.0003(6) 0.0018(5) -0.0002(5)
Ag14 0.0425(7) 0.0361(7) 0.0341(7) -0.0003(6) 0.0015(6) -0.0016(6)
Se1 0.0415(9) 0.0286(8) 0.0333(8) 0.0025(7) -0.0014(7) -0.0007(7)
Se2 0.0501(11) 0.0321(9) 0.0397(9) 0.0019(8) 0.0077(8) -0.0061(8)
Se3 0.0367(10) 0.0341(9) 0.0461(10) 0.0027(8) 0.0037(8) -0.0027(7)
Se4 0.0448(11) 0.0353(9) 0.0402(10) -0.0008(8) 0.0076(8) 0.0018(7)
Se5 0.0433(10) 0.0314(8) 0.0301(8) 0.0007(7) 0.0048(7) -0.0006(7)
Se6A 0.0444(14) 0.0343(11) 0.0413(14) -0.0027(10) 0.0042(10) 0.0013(10)
Se6B 0.0444(14) 0.0343(11) 0.0413(14) -0.0027(10) 0.0042(10) 0.0013(10)
Se7A 0.0413(14) 0.0325(11) 0.0391(12) 0.0008(9) -0.0022(10) -0.0012(10)
Se7B 0.0413(14) 0.0325(11) 0.0391(12) 0.0008(9) -0.0022(10) -0.0012(10)
Se8 0.0383(10) 0.0325(8) 0.0318(9) 0.0003(7) 0.0020(7) 0.0029(7)
Se9 0.0404(10) 0.0322(9) 0.0322(8) 0.0016(7) 0.0004(7) 0.0021(7)
Se10 0.0427(10) 0.0299(8) 0.0378(9) 0.0027(8) 0.0008(7) -0.0028(7)
Se11 0.0401(10) 0.0373(9) 0.0394(9) 0.0006(8) 0.0045(7) 0.0050(8)
Se12 0.0431(10) 0.0371(9) 0.0296(8) 0.0000(7) 0.0032(7) -0.0030(7)
Se13 0.0531(11) 0.0266(8) 0.0341(9) 0.0053(7) -0.0022(8) -0.0015(7)
P1 0.055(3) 0.033(2) 0.029(2) -0.0020(19) 0.005(2) 0.002(2)
P2 0.043(3) 0.039(3) 0.066(3) -0.002(2) 0.002(2) -0.001(2)
P3 0.046(3) 0.032(2) 0.047(3) 0.013(2) 0.009(2) 0.004(2)
P4 0.038(3) 0.034(2) 0.031(2) 0.0023(19) 0.0069(19) 0.0048(18)
P5 0.068(3) 0.030(2) 0.031(2) 0.005(2) 0.003(2) -0.007(2)
P6 0.039(3) 0.035(2) 0.055(3) -0.003(2) -0.004(2) 0.0063(19)
P7 0.046(3) 0.037(2) 0.032(2) 0.006(2) 0.005(2) 0.0039(19)
P8 0.044(3) 0.035(2) 0.032(2) -0.0027(19) 0.0019(19) -0.0081(19)
O1 0.083(11) 0.041(8) 0.125(14) 0.025(9) 0.024(9) 0.006(7)
O2 0.110(13) 0.083(11) 0.076(10) 0.007(9) 0.017(9) -0.039(9)
O3 0.133(19) 0.19(2) 0.15(2) 0.052(19) -0.019(16) -0.030(16)
O4 0.12(2) 0.16(2) 0.16(2) -0.021(19) 0.025(16) 0.004(16)
O5 0.157(19) 0.099(14) 0.16(2) -0.025(14) 0.100(17) -0.009(14)
O6 0.23(4) 0.23(4) 0.23(4) -0.03(3) 0.00(3) -0.02(3)
O7 0.23(3) 0.24(3) 0.12(2) 0.02(2) 0.03(2) 0.02(2)
C1 0.020(9) 0.053(10) 0.050(11) 0.020(9) 0.016(8) -0.009(8)
C2 0.064(13) 0.037(10) 0.052(11) 0.014(9) 0.011(10) -0.002(9)
C3 0.037(10) 0.032(9) 0.059(12) 0.002(9) 0.001(9) -0.007(8)
C4 0.114(19) 0.043(11) 0.032(10) -0.002(9) -0.002(11) -0.004(12)
C5 0.12(2) 0.033(10) 0.035(11) 0.010(9) -0.015(11) 0.007(11)
C6 0.065(13) 0.041(10) 0.041(10) 0.015(9) -0.004(9) -0.019(9)
C7 0.051(13) 0.054(12) 0.107(18) 0.006(12) 0.021(12) -0.016(10)
C8 0.035(10) 0.044(11) 0.105(16) 0.012(11) 0.021(10) -0.010(8)
C9 0.029(11) 0.12(2) 0.114(19) 0.025(17) 0.016(12) 0.000(12)
C10 0.053(14) 0.15(2) 0.076(16) 0.069(17) 0.018(12) -0.008(16)
C11 0.064(17) 0.061(14) 0.14(2) 0.016(15) 0.005(16) -0.016(13)
C12 0.058(13) 0.021(9) 0.087(15) 0.013(9) -0.003(11) -0.012(8)
C13 0.035(10) 0.036(9) 0.042(10) 0.023(8) 0.007(8) 0.004(7)
C14 0.079(14) 0.032(9) 0.050(11) -0.008(9) 0.023(10) -0.011(9)
C15 0.084(15) 0.042(11) 0.046(12) 0.015(9) 0.015(11) 0.017(10)
C16 0.12(2) 0.034(11) 0.086(17) -0.008(12) 0.076(16) 0.012(12)
C17 0.091(15) 0.021(9) 0.063(13) -0.003(9) 0.017(11) -0.012(9)
C18 0.042(10) 0.037(9) 0.038(10) 0.010(8) -0.007(8) 0.008(8)
C19 0.069(13) 0.057(11) 0.022(8) 0.007(9) 0.004(8) -0.011(10)
C20 0.059(14) 0.21(3) 0.12(2) 0.13(2) 0.070(14) 0.074(17)
C21 0.093(19) 0.12(2) 0.080(17) -0.017(16) 0.052(14) -0.008(15)
C22 0.057(13) 0.075(14) 0.060(12) 0.037(11) 0.036(10) 0.034(11)
C23 0.064(14) 0.068(13) 0.052(12) 0.031(10) 0.011(10) -0.016(11)
C24 0.041(10) 0.047(10) 0.025(8) -0.008(8) 0.006(7) 0.000(8)
C25 0.060(12) 0.013(8) 0.054(11) -0.021(8) 0.010(9) 0.002(7)
C26 0.104(18) 0.034(11) 0.070(15) -0.012(11) 0.032(13) -0.010(11)
C27 0.22(3) 0.061(16) 0.051(15) 0.019(14) -0.021(18) 0.002(18)
C28 0.19(3) 0.056(14) 0.064(16) 0.010(13) -0.012(17) 0.073(17)
C29 0.067(13) 0.073(14) 0.045(11) 0.003(11) -0.010(9) 0.045(11)
C30 0.075(12) 0.023(8) 0.026(8) -0.006(7) 0.004(8) 0.007(8)
C31 0.043(11) 0.029(9) 0.057(11) 0.005(8) 0.003(9) 0.010(8)
C32 0.026(10) 0.048(11) 0.086(15) -0.015(11) 0.012(10) -0.001(8)
C33 0.076(14) 0.050(11) 0.023(9) -0.009(8) -0.015(9) 0.020(10)
C34 0.069(14) 0.020(8) 0.075(14) -0.012(9) -0.022(11) 0.004(8)
C35 0.065(14) 0.048(11) 0.065(13) 0.007(10) 0.026(11) 0.006(10)
C36 0.083(14) 0.016(8) 0.038(10) 0.003(7) 0.007(9) 0.012(8)
C37 0.045(10) 0.022(8) 0.045(10) 0.001(7) 0.010(8) -0.007(7)
C38 0.082(14) 0.027(9) 0.035(10) -0.014(8) 0.004(9) 0.004(9)
C39 0.062(13) 0.073(13) 0.025(9) -0.013(9) -0.015(8) -0.016(10)
C40 0.045(13) 0.061(13) 0.079(15) 0.017(11) -0.017(11) -0.003(10)
C41 0.086(15) 0.029(9) 0.063(13) 0.018(10) -0.002(11) -0.007(9)
C42 0.057(12) 0.032(9) 0.054(11) 0.027(9) -0.015(9) -0.004(8)
C43 0.070(13) 0.042(10) 0.024(8) -0.016(8) 0.005(8) -0.005(9)
C44 0.030(9) 0.033(9) 0.046(10) 0.010(8) 0.014(8) 0.009(7)
C45 0.035(10) 0.067(12) 0.035(9) -0.011(9) -0.006(8) 0.013(9)
C46 0.024(9) 0.057(11) 0.039(9) 0.003(8) -0.004(7) 0.011(8)
C47 0.031(9) 0.046(10) 0.040(10) -0.011(8) 0.020(8) -0.011(7)
C48 0.041(10) 0.044(10) 0.025(8) 0.005(8) 0.000(7) 0.004(8)
C49 0.030(9) 0.054(10) 0.030(9) 0.019(8) 0.007(7) -0.001(8)
C50 0.042(10) 0.029(9) 0.057(11) 0.016(8) 0.010(8) -0.005(7)
C51 0.080(15) 0.046(11) 0.076(15) 0.019(11) -0.021(12) 0.022(10)
C52 0.074(14) 0.039(10) 0.070(14) -0.002(11) 0.000(11) 0.016(10)
C53 0.067(14) 0.035(10) 0.076(15) -0.016(10) -0.015(11) -0.004(9)
C54 0.055(13) 0.055(12) 0.062(13) 0.003(11) -0.005(10) -0.006(10)
C55 0.057(12) 0.067(13) 0.044(11) 0.001(10) 0.022(9) -0.003(10)
C56 0.058(12) 0.035(10) 0.053(11) -0.020(8) 0.023(9) 0.003(8)
C57 0.058(13) 0.074(14) 0.072(14) -0.033(12) 0.036(11) -0.010(11)
C58 0.071(14) 0.057(13) 0.059(13) 0.012(11) 0.029(11) -0.009(11)
C59 0.041(12) 0.13(2) 0.064(13) 0.014(14) 0.047(10) 0.027(12)
C60 0.060(12) 0.041(10) 0.060(12) 0.010(9) 0.003(10) 0.017(9)
C61 0.033(10) 0.063(11) 0.034(9) 0.009(9) 0.011(8) -0.001(8)
C62 0.058(12) 0.084(15) 0.012(8) -0.001(9) -0.002(8) 0.000(10)
C63 0.044(11) 0.074(14) 0.060(13) -0.049(12) 0.012(9) -0.016(10)
C64 0.065(12) 0.014(8) 0.054(12) -0.011(8) 0.015(9) -0.016(8)
C65 0.051(12) 0.070(14) 0.054(12) -0.011(11) 0.015(10) -0.010(10)
C66 0.045(10) 0.035(9) 0.030(9) -0.006(8) 0.006(7) 0.013(7)
C67 0.039(11) 0.056(12) 0.077(14) -0.013(11) -0.002(10) -0.004(9)
C68 0.023(9) 0.078(14) 0.059(12) 0.040(11) 0.001(8) -0.020(9)
C69 0.065(13) 0.062(13) 0.038(10) 0.008(10) -0.017(9) -0.007(10)
C70 0.074(14) 0.070(13) 0.035(10) 0.021(10) 0.014(9) -0.020(11)
C72 0.066(13) 0.033(10) 0.055(12) -0.008(9) -0.018(10) -0.017(9)
C111 0.043(10) 0.030(8) 0.038(9) -0.001(8) 0.003(8) -0.010(7)
C112 0.065(12) 0.030(9) 0.030(9) 0.020(7) -0.002(8) 0.000(8)
C113 0.037(10) 0.036(9) 0.064(12) -0.014(9) 0.014(9) -0.005(8)
C114 0.088(16) 0.050(12) 0.063(14) -0.011(11) 0.042(12) 0.000(11)
C115 0.108(18) 0.025(9) 0.051(12) -0.013(9) 0.011(12) 0.014(10)
C116 0.065(13) 0.040(10) 0.053(12) -0.008(9) 0.003(10) -0.025(9)
C121 0.067(12) 0.023(8) 0.046(10) -0.005(8) -0.021(9) 0.008(8)
C122 0.091(15) 0.041(10) 0.036(10) -0.011(9) 0.020(10) 0.025(10)
C123 0.079(15) 0.051(12) 0.056(12) 0.010(10) 0.011(10) -0.006(10)
C124 0.065(14) 0.051(12) 0.074(14) -0.004(11) 0.024(11) -0.007(10)
C125 0.084(15) 0.032(10) 0.094(16) 0.004(11) 0.038(13) -0.025(10)
C126 0.053(12) 0.055(12) 0.050(11) -0.015(9) 0.017(9) 0.000(9)
C131 0.062(12) 0.022(8) 0.043(10) -0.014(8) 0.005(8) 0.003(8)
C132 0.101(17) 0.076(14) 0.014(8) -0.008(9) 0.001(9) -0.013(12)
C133 0.059(14) 0.092(16) 0.043(11) -0.039(12) -0.012(10) 0.008(12)
C134 0.038(11) 0.082(15) 0.057(13) -0.036(11) -0.013(10) -0.004(10)
C135 0.037(10) 0.064(12) 0.048(11) -0.031(10) 0.013(8) -0.016(9)
C136 0.034(10) 0.059(11) 0.038(9) 0.007(9) -0.007(8) -0.014(8)
C211 0.056(12) 0.059(12) 0.037(10) 0.010(9) 0.015(9) 0.003(9)
C212 0.13(2) 0.044(12) 0.070(15) 0.012(11) 0.031(14) 0.021(13)
C213 0.104(19) 0.037(11) 0.080(16) 0.017(11) 0.029(14) -0.026(12)
C214 0.068(15) 0.074(15) 0.078(16) 0.026(13) 0.015(12) -0.010(12)
C215 0.056(13) 0.043(11) 0.098(17) 0.005(11) 0.023(11) -0.007(10)
C216 0.058(13) 0.050(11) 0.053(12) -0.014(9) 0.009(10) -0.018(10)
C221 0.025(10) 0.072(14) 0.088(15) 0.012(12) 0.021(10) -0.003(9)
C222 0.020(10) 0.064(13) 0.107(18) -0.008(12) -0.011(10) -0.002(9)
C223 0.077(16) 0.086(16) 0.061(13) -0.014(13) -0.015(12) 0.006(13)
C224 0.035(11) 0.053(12) 0.088(16) -0.008(11) 0.010(11) -0.007(9)
C225 0.082(15) 0.016(8) 0.068(13) 0.009(9) -0.009(11) -0.005(9)
C226 0.059(13) 0.028(9) 0.083(15) -0.007(10) 0.008(11) 0.001(9)
C231 0.023(9) 0.041(9) 0.054(11) 0.003(9) -0.006(8) -0.003(7)
C232 0.086(18) 0.12(2) 0.059(15) -0.004(15) 0.003(13) -0.049(15)
C233 0.064(15) 0.12(2) 0.066(15) -0.026(15) -0.029(12) -0.033(14)
C234 0.064(14) 0.076(15) 0.044(12) 0.002(12) -0.003(10) 0.010(12)
C235 0.080(15) 0.052(12) 0.067(15) 0.022(12) 0.016(12) 0.005(11)
C236 0.069(14) 0.052(12) 0.067(14) 0.001(11) 0.011(11) 0.026(10)
C311 0.059(12) 0.035(9) 0.015(8) 0.016(7) 0.000(7) -0.012(8)
C312 0.055(12) 0.033(9) 0.050(11) 0.010(8) 0.024(9) 0.017(9)
C313 0.081(14) 0.034(9) 0.033(9) 0.005(8) 0.021(9) 0.006(9)
C314 0.056(12) 0.048(11) 0.048(11) 0.020(9) 0.004(9) 0.011(9)
C315 0.062(13) 0.028(9) 0.051(11) 0.015(8) 0.018(9) 0.011(9)
C316 0.080(14) 0.038(10) 0.033(9) -0.004(8) 0.027(9) -0.012(10)
C321 0.056(12) 0.048(11) 0.044(11) -0.001(9) -0.004(9) -0.002(9)
C322 0.058(13) 0.063(13) 0.071(14) 0.025(11) -0.025(11) -0.036(10)
C323 0.096(19) 0.083(17) 0.090(19) 0.066(16) -0.003(15) -0.025(14)
C324 0.18(3) 0.075(18) 0.060(16) 0.017(15) -0.049(18) -0.030(19)
C325 0.14(2) 0.051(14) 0.081(17) 0.016(13) -0.021(17) 0.005(14)
C326 0.078(16) 0.073(15) 0.069(15) -0.008(13) -0.014(12) -0.024(12)
C331 0.072(13) 0.031(9) 0.025(9) 0.012(8) -0.005(8) -0.016(8)
C332 0.053(13) 0.039(10) 0.092(16) 0.003(11) 0.007(11) 0.001(9)
C333 0.111(18) 0.058(12) 0.021(9) -0.003(9) 0.030(10) 0.007(12)
C334 0.050(12) 0.067(13) 0.060(13) -0.029(12) -0.005(10) 0.009(10)
C335 0.055(11) 0.034(9) 0.036(10) -0.013(8) 0.008(8) 0.003(8)
C336 0.032(10) 0.048(11) 0.081(14) 0.011(11) 0.013(9) 0.013(8)
C411 0.049(11) 0.050(10) 0.027(9) -0.005(8) 0.012(8) 0.034(8)
C412 0.047(11) 0.040(9) 0.035(9) 0.008(8) 0.000(8) -0.012(8)
C413 0.027(10) 0.087(14) 0.036(10) 0.029(10) -0.001(8) 0.008(9)
C414 0.055(12) 0.054(11) 0.035(10) -0.036(9) 0.008(9) -0.015(9)
C415 0.034(10) 0.060(11) 0.054(11) 0.000(10) 0.027(9) -0.004(9)
C416 0.044(12) 0.042(10) 0.086(15) 0.019(10) -0.004(10) 0.007(8)
C421 0.039(10) 0.043(9) 0.027(8) 0.017(8) -0.002(7) 0.018(8)
C422 0.074(14) 0.052(11) 0.031(10) 0.003(9) 0.012(9) 0.010(10)
C423 0.078(15) 0.042(10) 0.023(9) 0.006(8) 0.011(9) 0.005(10)
C424 0.078(14) 0.020(8) 0.021(8) 0.002(7) 0.008(8) 0.002(8)
C425 0.067(13) 0.051(11) 0.043(11) -0.013(9) 0.011(9) -0.022(10)
C426 0.052(11) 0.034(9) 0.025(8) -0.007(7) 0.001(7) 0.008(8)
C431 0.022(9) 0.047(10) 0.046(10) 0.005(9) -0.015(7) 0.007(7)
C432 0.063(12) 0.037(9) 0.017(8) -0.009(7) 0.002(7) 0.018(8)
C433 0.069(13) 0.022(8) 0.035(10) 0.008(8) 0.004(9) 0.010(8)
C434 0.049(12) 0.067(13) 0.048(12) 0.021(11) -0.003(9) 0.028(10)
C435 0.024(9) 0.065(12) 0.030(9) -0.008(9) 0.009(7) -0.002(8)
C436 0.030(10) 0.058(11) 0.055(12) 0.001(10) 0.020(8) 0.013(8)
C511 0.050(11) 0.038(9) 0.053(11) -0.008(9) 0.001(9) -0.018(8)
C512 0.101(16) 0.038(10) 0.042(11) -0.019(9) 0.029(10) -0.028(10)
C513 0.075(14) 0.066(13) 0.029(10) -0.012(9) -0.010(9) -0.016(11)
C514 0.051(13) 0.109(19) 0.077(15) -0.045(14) 0.005(11) 0.008(12)
C515 0.116(18) 0.033(10) 0.050(12) 0.002(9) -0.011(12) -0.046(11)
C516 0.084(14) 0.055(12) 0.028(9) 0.009(9) 0.025(9) -0.017(10)
C521 0.075(14) 0.043(11) 0.034(10) 0.001(9) 0.004(9) -0.008(10)
C522 0.062(15) 0.113(19) 0.075(15) 0.018(14) 0.039(13) 0.047(15)
C523 0.030(11) 0.102(17) 0.061(13) -0.010(13) 0.011(9) -0.013(11)
C524 0.073(16) 0.078(17) 0.067(15) 0.031(13) 0.013(12) 0.011(13)
C525 0.13(2) 0.051(12) 0.028(10) 0.027(10) 0.029(12) 0.035(14)
C526 0.15(2) 0.075(16) 0.050(13) 0.020(13) 0.024(14) 0.039(16)
C531 0.037(10) 0.038(9) 0.051(11) -0.006(8) 0.009(8) -0.020(8)
C532 0.059(13) 0.047(11) 0.053(12) -0.003(10) -0.008(10) 0.008(9)
C533 0.107(18) 0.076(14) 0.026(10) -0.002(10) -0.006(10) 0.046(13)
C534 0.062(13) 0.049(11) 0.049(11) -0.020(9) 0.024(10) 0.025(9)
C535 0.073(14) 0.083(15) 0.020(9) -0.007(10) -0.008(9) -0.014(11)
C536 0.061(12) 0.038(10) 0.038(10) 0.021(8) 0.002(9) 0.010(8)
C611 0.051(12) 0.042(10) 0.051(11) 0.003(9) 0.005(9) 0.009(9)
C612 0.023(9) 0.044(10) 0.066(12) -0.020(9) 0.012(8) 0.002(7)
C613 0.023(10) 0.088(15) 0.077(14) 0.010(12) 0.016(9) 0.012(9)
C614 0.051(13) 0.067(13) 0.076(14) -0.019(11) 0.001(11) 0.030(10)
C615 0.054(13) 0.096(16) 0.096(16) -0.064(14) 0.054(12) -0.025(12)
C616 0.040(12) 0.061(13) 0.12(2) -0.002(13) 0.026(12) -0.012(10)
C621 0.041(10) 0.012(7) 0.071(13) 0.000(8) -0.020(9) 0.014(7)
C622 0.062(13) 0.074(14) 0.035(10) 0.015(10) -0.008(9) 0.007(10)
C623 0.059(13) 0.033(10) 0.065(13) -0.012(10) 0.003(10) 0.000(8)
C624 0.067(14) 0.044(11) 0.068(14) 0.009(11) 0.006(11) 0.009(10)
C625 0.053(12) 0.044(11) 0.067(13) 0.008(10) 0.020(10) 0.011(9)
C626 0.057(13) 0.043(11) 0.061(13) -0.001(10) 0.018(10) -0.009(9)
C631 0.056(13) 0.038(10) 0.068(13) -0.019(10) 0.022(10) -0.004(9)
C632 0.039(11) 0.066(13) 0.078(14) 0.003(12) 0.016(10) 0.009(10)
C633 0.037(11) 0.039(10) 0.113(18) -0.016(12) -0.006(11) -0.016(9)
C634 0.040(13) 0.086(17) 0.106(18) 0.029(14) 0.001(12) 0.005(11)
C635 0.038(13) 0.076(16) 0.25(4) 0.04(2) 0.010(17) -0.040(12)
C636 0.061(14) 0.052(12) 0.095(17) 0.010(12) 0.005(12) -0.015(10)
C711 0.030(9) 0.047(9) 0.021(8) 0.003(7) 0.005(6) -0.004(7)
C712 0.028(9) 0.036(9) 0.047(10) 0.002(8) 0.015(7) 0.009(7)
C713 0.076(14) 0.043(11) 0.051(12) -0.018(9) 0.030(10) -0.005(10)
C714 0.14(2) 0.032(11) 0.063(14) -0.016(11) -0.013(14) -0.007(12)
C715 0.078(14) 0.045(11) 0.059(13) -0.008(10) 0.033(11) 0.023(10)
C716 0.067(12) 0.034(9) 0.026(9) 0.002(7) -0.003(8) 0.004(8)
C721 0.060(11) 0.034(9) 0.021(8) -0.004(7) 0.007(8) 0.003(8)
C722 0.050(10) 0.019(8) 0.036(9) 0.008(7) 0.011(8) 0.000(7)
C723 0.037(10) 0.042(9) 0.025(8) -0.001(7) 0.010(7) 0.009(7)
C724 0.029(9) 0.043(9) 0.039(9) -0.013(8) 0.001(7) 0.007(7)
C725 0.056(12) 0.061(12) 0.036(10) -0.002(9) 0.009(9) 0.017(10)
C726 0.060(12) 0.037(9) 0.025(8) 0.007(8) -0.005(8) 0.017(8)
C731 0.052(11) 0.035(9) 0.030(9) 0.006(8) 0.002(8) 0.010(8)
C732 0.067(14) 0.051(11) 0.049(11) -0.001(10) 0.010(10) 0.002(10)
C733 0.037(10) 0.051(11) 0.043(10) 0.025(9) 0.001(8) 0.000(8)
C734 0.044(13) 0.103(18) 0.058(13) -0.021(13) -0.001(10) -0.017(12)
C735 0.099(17) 0.039(10) 0.036(10) 0.012(9) -0.023(10) -0.020(10)
C736 0.091(16) 0.047(11) 0.048(11) -0.017(10) 0.011(11) -0.023(11)
C811 0.028(9) 0.055(10) 0.025(8) 0.017(8) 0.006(7) 0.017(8)
C812 0.068(13) 0.059(12) 0.024(9) -0.005(8) -0.006(8) -0.034(10)
C813 0.051(12) 0.065(12) 0.052(12) 0.022(10) -0.016(9) -0.022(9)
C814 0.062(14) 0.078(14) 0.053(12) 0.025(11) 0.006(10) 0.033(12)
C815 0.063(13) 0.057(12) 0.032(10) 0.005(9) 0.008(9) -0.025(10)
C816 0.024(9) 0.037(9) 0.051(10) -0.007(8) 0.005(7) -0.021(7)
C821 0.068(12) 0.015(7) 0.026(8) -0.007(7) 0.007(8) 0.005(7)
C822 0.062(12) 0.042(10) 0.047(11) 0.006(9) 0.020(9) -0.009(9)
C823 0.063(13) 0.071(13) 0.032(10) 0.002(10) 0.003(9) -0.035(11)
C824 0.042(10) 0.048(10) 0.039(10) 0.013(8) 0.008(8) -0.015(8)
C825 0.072(13) 0.035(9) 0.029(9) -0.007(8) 0.011(9) 0.010(9)
C826 0.077(14) 0.033(9) 0.042(10) -0.003(8) 0.031(9) -0.025(9)
C831 0.034(10) 0.049(10) 0.040(10) 0.024(9) 0.004(8) -0.008(8)
C832 0.034(10) 0.053(11) 0.056(11) 0.027(9) -0.009(8) -0.007(8)
C833 0.013(9) 0.067(13) 0.088(15) 0.020(12) -0.009(9) 0.008(8)
C834 0.041(11) 0.053(11) 0.069(14) 0.011(11) -0.002(10) -0.007(9)
C835 0.042(11) 0.056(11) 0.052(11) 0.016(10) 0.012(9) 0.003(9)
C836 0.046(11) 0.057(11) 0.039(10) 0.000(9) 0.004(8) -0.011(9)
C4E 0.12(2) 0.14(3) 0.078(19) 0.06(2) 0.038(18) 0.04(2)
C701 0.16(3) 0.28(5) 0.07(2) -0.08(3) 0.06(2) 0.03(3)
C703 0.12(2) 0.14(3) 0.10(2) 0.01(2) -0.058(19) -0.05(2)
C304 0.025(9) 0.076(12) 0.011(7) -0.011(8) -0.008(6) 0.007(8)
C702 0.34(6) 0.16(3) 0.06(2) -0.05(2) -0.08(3) 0.14(4)
C201 0.060(14) 0.097(18) 0.15(2) 0.066(17) 0.083(15) 0.053(13)
C202 0.12(2) 0.051(14) 0.17(3) -0.018(17) -0.07(2) 0.004(14)
C203 0.26(4) 0.084(19) 0.055(15) -0.020(14) 0.030(19) -0.13(2)
C303 0.065(16) 0.11(2) 0.095(18) 0.013(17) -0.014(13) 0.003(14)
C301 0.039(13) 0.13(2) 0.12(2) 0.039(17) 0.027(13) 0.045(13)
C302 0.090(18) 0.103(19) 0.064(14) -0.027(14) -0.006(13) -0.004(14)
C404 0.09(3) 0.17(4) 0.25(6) 0.13(4) 0.03(3) 0.03(3)
C403 0.061(17) 0.29(5) 0.11(2) -0.10(3) 0.055(17) -0.03(2)
C402 0.11(2) 0.09(2) 0.18(3) 0.06(2) 0.05(2) 0.021(17)
C401 0.35(6) 0.15(3) 0.09(2) 0.06(2) 0.07(3) -0.12(4)
C501 0.069(18) 0.12(2) 0.19(3) -0.11(2) 0.014(18) -0.035(16)
C502 0.10(3) 0.24(4) 0.23(5) -0.01(4) 0.04(3) -0.13(3)
C503 0.33(6) 0.09(2) 0.12(3) -0.02(2) 0.05(3) 0.05(3)
C204 0.067(14) 0.084(16) 0.063(14) 0.033(13) 0.017(11) 0.009(12)
C504 0.21(4) 0.16(4) 0.12(3) 0.05(3) 0.00(3) 0.08(3)
C104 0.23(3) 0.054(14) 0.060(15) 0.003(12) 0.087(19) 0.015(18)
C103 0.102(19) 0.087(16) 0.070(15) -0.012(13) 0.016(13) -0.058(14)
C102 0.15(3) 0.092(19) 0.19(3) 0.08(2) -0.12(2) -0.090(18)
C101 0.17(3) 0.17(3) 0.36(6) 0.16(4) -0.20(4) -0.09(3)
C602 0.19(3) 0.11(2) 0.20(3) 0.03(2) -0.11(3) 0.03(2)
C604 0.18(3) 0.17(3) 0.19(3) 0.01(3) -0.05(3) -0.09(3)
C603 0.23(4) 0.18(3) 0.18(3) 0.12(3) -0.06(3) -0.09(3)
C601 0.28(4) 0.18(4) 0.21(4) 0.00(3) 0.02(3) 0.08(4)
O9 0.59(11) 0.27(6) 0.38(7) 0.13(5) -0.10(6) 0.05(6)
C904 0.14(3) 0.26(5) 0.24(5) 0.04(5) 0.11(3) 0.10(4)
C903 0.79(18) 0.15(4) 0.66(15) -0.16(6) 0.59(15) -0.01(7)
C902 0.89(17) 0.26(6) 0.23(5) -0.19(5) 0.38(9) -0.39(9)
C901 0.20(4) 0.15(3) 0.17(4) -0.02(3) -0.03(3) 0.05(3)
O8 0.17(2) 0.19(2) 0.138(19) -0.094(19) -0.018(15) -0.021(19)
C801 0.18(4) 0.25(5) 0.15(3) 0.02(3) -0.03(3) -0.17(4)
C802 0.30(6) 0.24(5) 0.26(6) -0.17(5) -0.16(5) 0.06(4)
C803 0.93(17) 0.12(3) 0.14(4) -0.04(3) -0.28(7) -0.01(6)
C804 0.19(3) 0.066(18) 0.17(3) 0.01(2) 0.05(3) 0.05(2)
O10 0.24(4) 0.26(4) 0.24(4) 0.11(3) -0.03(3) -0.12(3)
C91 0.73(13) 0.12(3) 0.06(2) -0.04(2) 0.07(4) 0.09(5)
C92 0.32(6) 0.056(19) 0.32(6) 0.05(3) 0.20(5) 0.03(3)
C93 0.10(3) 0.31(6) 0.25(5) 0.20(5) 0.00(3) 0.04(3)
C94 0.12(3) 0.076(18) 0.18(3) -0.01(2) 0.00(2) 0.014(18)
O11 0.103(17) 0.56(6) 0.122(18) 0.07(3) -0.052(14) 0.02(3)

loop_
_atom_type_symbol
_atom_type_description
_atom_type_scat_dispersion_real
_atom_type_scat_dispersion_imag
_atom_type_scat_source
C C 0.0033 0.0016 'International Tables Vol C Tables 4.2.6.8 and 6.1.1.4'
H H 0.0000 0.0000 'International Tables Vol C Tables 4.2.6.8 and 6.1.1.4'
O O 0.0106 0.0060 'International Tables Vol C Tables 4.2.6.8 and 6.1.1.4'
P P 0.1023 0.0942 'International Tables Vol C Tables 4.2.6.8 and 6.1.1.4'
Se Se -0.0929 2.2259 'International Tables Vol C Tables 4.2.6.8 and 6.1.1.4'
Ag Ag -0.8971 1.1015 'International Tables Vol C Tables 4.2.6.8 and 6.1.1.4'

loop_
_geom_angle_atom_site_label_1
_geom_angle_atom_site_label_2
_geom_angle_atom_site_label_3
_geom_angle
_geom_angle_site_symmetry_1
_geom_angle_site_symmetry_3
_geom_angle_publ_flag
P1 Ag1 Se6B 121.1(2) . . ?
P1 Ag1 Se2 119.02(11) . . ?
Se6B Ag1 Se2 101.2(2) . . ?
P1 Ag1 Se5 117.76(12) . . ?
Se6B Ag1 Se5 94.5(2) . . ?
Se2 Ag1 Se5 98.31(6) . . ?
P1 Ag1 Se6A 105.76(11) . . ?
Se6B Ag1 Se6A 18.60(18) . . ?
Se2 Ag1 Se6A 119.62(7) . . ?
Se5 Ag1 Se6A 94.02(7) . . ?
P1 Ag1 Ag6A 146.41(11) . . ?
Se6B Ag1 Ag6A 30.3(2) . . ?
Se2 Ag1 Ag6A 72.66(5) . . ?
Se5 Ag1 Ag6A 88.86(5) . . ?
Se6A Ag1 Ag6A 48.68(6) . . ?
P2 Ag2 Se7B 99.9(2) . . ?
P2 Ag2 Se7A 116.01(13) . . ?
Se7B Ag2 Se7A 19.53(18) . . ?
P2 Ag2 Se2 120.78(13) . . ?
Se7B Ag2 Se2 123.8(2) . . ?
Se7A Ag2 Se2 104.46(7) . . ?
P2 Ag2 Se3 117.18(13) . . ?
Se7B Ag2 Se3 92.04(18) . . ?
Se7A Ag2 Se3 93.58(7) . . ?
Se2 Ag2 Se3 100.46(6) . . ?
P2 Ag2 Ag6B 141.85(16) . . ?
Se7B Ag2 Ag6B 52.0(2) . . ?
Se7A Ag2 Ag6B 32.57(12) . . ?
Se2 Ag2 Ag6B 72.81(12) . . ?
Se3 Ag2 Ag6B 91.85(12) . . ?
P3 Ag3 Se3 118.36(12) . . ?
P3 Ag3 Se4 107.77(11) . . ?
Se3 Ag3 Se4 126.78(7) . . ?
P3 Ag3 Se8 113.47(12) . . ?
Se3 Ag3 Se8 97.97(6) . . ?
Se4 Ag3 Se8 86.07(6) . . ?
P3 Ag3 Ag5 150.25(12) . . ?
Se3 Ag3 Ag5 75.78(5) . . ?
Se4 Ag3 Ag5 51.22(5) . . ?
Se8 Ag3 Ag5 88.16(5) . . ?
P4 Ag4 Se5 132.09(11) . . ?
P4 Ag4 Se9 109.38(11) . . ?
Se5 Ag4 Se9 86.50(6) . . ?
P4 Ag4 Se4 95.30(10) . . ?
Se5 Ag4 Se4 118.99(6) . . ?
Se9 Ag4 Se4 115.10(6) . . ?
P4 Ag4 Ag5 135.27(11) . . ?
Se5 Ag4 Ag5 69.94(5) . . ?
Se9 Ag4 Ag5 110.48(5) . . ?
Se4 Ag4 Ag5 49.17(4) . . ?
P4 Ag4 Ag8 139.74(11) . . ?
Se5 Ag4 Ag8 85.25(5) . . ?
Se9 Ag4 Ag8 49.86(4) . . ?
Se4 Ag4 Ag8 72.42(5) . . ?
Ag5 Ag4 Ag8 63.33(4) . . ?
Se4 Ag5 Se2 143.68(7) . . ?
Se4 Ag5 Se1 122.40(7) . . ?
Se2 Ag5 Se1 93.45(6) . . ?
Se4 Ag5 Ag3 56.12(5) . . ?
Se2 Ag5 Ag3 121.58(6) . . ?
Se1 Ag5 Ag3 93.98(5) . . ?
Se4 Ag5 Ag4 59.09(5) . . ?
Se2 Ag5 Ag4 125.00(6) . . ?
Se1 Ag5 Ag4 100.09(6) . . ?
Ag3 Ag5 Ag4 110.37(5) . . ?
Se4 Ag5 Ag8 73.95(5) . . ?
Se2 Ag5 Ag8 141.72(6) . . ?
Se1 Ag5 Ag8 51.88(5) . . ?
Ag3 Ag5 Ag8 81.35(4) . . ?
Ag4 Ag5 Ag8 58.65(4) . . ?
Ag6B Ag6A Se6B 152.2(5) . . ?
Ag6B Ag6A Se6A 156.0(4) . . ?
Se6B Ag6A Se6A 4.3(3) . . ?
Ag6B Ag6A Se7A 16.9(3) . . ?
Se6B Ag6A Se7A 139.0(3) . . ?
Se6A Ag6A Se7A 142.03(9) . . ?
Ag6B Ag6A Se1 75.8(3) . . ?
Se6B Ag6A Se1 129.4(3) . . ?
Se6A Ag6A Se1 126.79(9) . . ?
Se7A Ag6A Se1 91.13(7) . . ?
Ag6B Ag6A Ag10 131.3(3) . . ?
Se6B Ag6A Ag10 62.1(3) . . ?
Se6A Ag6A Ag10 58.31(6) . . ?
Se7A Ag6A Ag10 121.86(7) . . ?
Se1 Ag6A Ag10 102.02(6) . . ?
Ag6B Ag6A Ag9 127.0(3) . . ?
Se6B Ag6A Ag9 80.4(3) . . ?
Se6A Ag6A Ag9 76.88(7) . . ?
Se7A Ag6A Ag9 139.69(8) . . ?
Se1 Ag6A Ag9 52.32(5) . . ?
Ag10 Ag6A Ag9 61.45(4) . . ?
Ag6B Ag6A Ag1 121.1(3) . . ?
Se6B Ag6A Ag1 53.5(3) . . ?
Se6A Ag6A Ag1 55.53(6) . . ?
Se7A Ag6A Ag1 127.48(7) . . ?
Se1 Ag6A Ag1 95.12(6) . . ?
Ag10 Ag6A Ag1 107.61(6) . . ?
Ag9 Ag6A Ag1 78.09(5) . . ?
Ag6A Ag6B Se7A 152.8(5) . . ?
Ag6A Ag6B Se7B 158.1(5) . . ?
Se7A Ag6B Se7B 6.0(2) . . ?
Ag6A Ag6B Se1 81.7(4) . . ?
Se7A Ag6B Se1 122.6(3) . . ?
Se7B Ag6B Se1 119.0(3) . . ?
Ag6A Ag6B Se6B 17.2(3) . . ?
Se7A Ag6B Se6B 139.3(4) . . ?
Se7B Ag6B Se6B 143.4(4) . . ?
Se1 Ag6B Se6B 97.6(3) . . ?
Ag6A Ag6B Ag2 135.4(4) . . ?
Se7A Ag6B Ag2 60.8(2) . . ?
Se7B Ag6B Ag2 55.3(2) . . ?
Se1 Ag6B Ag2 94.52(17) . . ?
Se6B Ag6B Ag2 127.3(3) . . ?
Ag6A Ag6B Ag11 124.7(4) . . ?
Se7A Ag6B Ag11 50.04(17) . . ?
Se7B Ag6B Ag11 52.7(2) . . ?
Se1 Ag6B Ag11 91.70(17) . . ?
Se6B Ag6B Ag11 130.8(3) . . ?
Ag2 Ag6B Ag11 99.73(18) . . ?
Se11 Ag7 Se3 148.20(7) . . ?
Se11 Ag7 Se1 123.89(7) . . ?
Se3 Ag7 Se1 87.81(6) . . ?
Se11 Ag7 Ag12 57.96(5) . . ?
Se3 Ag7 Ag12 124.78(6) . . ?
Se1 Ag7 Ag12 99.85(6) . . ?
Se11 Ag7 Ag11 58.64(5) . . ?
Se3 Ag7 Ag11 119.80(6) . . ?
Se1 Ag7 Ag11 98.00(5) . . ?
Ag12 Ag7 Ag11 113.11(5) . . ?
Se11 Ag7 Ag14 72.40(5) . . ?
Se3 Ag7 Ag14 139.15(6) . . ?
Se1 Ag7 Ag14 52.62(4) . . ?
Ag12 Ag7 Ag14 62.74(4) . . ?
Ag11 Ag7 Ag14 80.22(4) . . ?
Se9 Ag8 Se8 145.19(7) . . ?
Se9 Ag8 Se1 125.75(7) . . ?
Se8 Ag8 Se1 88.90(6) . . ?
Se9 Ag8 Ag9 74.83(5) . . ?
Se8 Ag8 Ag9 139.28(6) . . ?
Se1 Ag8 Ag9 53.14(4) . . ?
Se9 Ag8 Ag4 56.39(5) . . ?
Se8 Ag8 Ag4 121.99(5) . . ?
Se1 Ag8 Ag4 98.25(5) . . ?
Ag9 Ag8 Ag4 82.18(4) . . ?
Se9 Ag8 Ag14 112.78(5) . . ?
Se8 Ag8 Ag14 89.29(5) . . ?
Se1 Ag8 Ag14 53.80(4) . . ?
Ag9 Ag8 Ag14 57.99(4) . . ?
Ag4 Ag8 Ag14 139.57(5) . . ?
Se9 Ag8 Ag13 54.79(4) . . ?
Se8 Ag8 Ag13 127.40(6) . . ?
Se1 Ag8 Ag13 102.58(5) . . ?
Ag9 Ag8 Ag13 59.89(4) . . ?
Ag4 Ag8 Ag13 107.07(4) . . ?
Ag14 Ag8 Ag13 60.67(4) . . ?
Se9 Ag8 Ag5 111.58(6) . . ?
Se8 Ag8 Ag5 86.91(5) . . ?
Se1 Ag8 Ag5 50.27(4) . . ?
Ag9 Ag8 Ag5 79.44(4) . . ?
Ag4 Ag8 Ag5 58.02(4) . . ?
Ag14 Ag8 Ag5 104.01(4) . . ?
Ag13 Ag8 Ag5 138.89(5) . . ?
Se13 Ag9 Se1 131.00(7) . . ?
Se13 Ag9 Se5 137.60(7) . . ?
Se1 Ag9 Se5 91.40(6) . . ?
Se13 Ag9 Ag14 76.59(5) . . ?
Se1 Ag9 Ag14 56.01(5) . . ?
Se5 Ag9 Ag14 143.69(6) . . ?
Se13 Ag9 Ag8 115.39(6) . . ?
Se1 Ag9 Ag8 54.82(5) . . ?
Se5 Ag9 Ag8 86.82(5) . . ?
Ag14 Ag9 Ag8 62.25(4) . . ?
Se13 Ag9 Ag13 55.63(5) . . ?
Se1 Ag9 Ag13 105.39(5) . . ?
Se5 Ag9 Ag13 120.57(6) . . ?
Ag14 Ag9 Ag13 62.69(4) . . ?
Ag8 Ag9 Ag13 61.64(4) . . ?
Se13 Ag9 Ag10 59.14(5) . . ?
Se1 Ag9 Ag10 97.65(5) . . ?
Se5 Ag9 Ag10 124.24(6) . . ?
Ag14 Ag9 Ag10 79.88(4) . . ?
Ag8 Ag9 Ag10 141.13(5) . . ?
Ag13 Ag9 Ag10 109.63(4) . . ?
Se13 Ag9 Ag6A 114.41(6) . . ?
Se1 Ag9 Ag6A 52.13(5) . . ?
Se5 Ag9 Ag6A 90.18(5) . . ?
Ag14 Ag9 Ag6A 81.88(4) . . ?
Ag8 Ag9 Ag6A 106.75(5) . . ?
Ag13 Ag9 Ag6A 144.31(5) . . ?
Ag10 Ag9 Ag6A 56.38(4) . . ?
P5 Ag10 Se10 121.55(12) . . ?
P5 Ag10 Se6B 122.0(2) . . ?
Se10 Ag10 Se6B 104.5(2) . . ?
P5 Ag10 Se6A 106.12(12) . . ?
Se10 Ag10 Se6A 123.10(8) . . ?
Se6B Ag10 Se6A 18.60(18) . . ?
P5 Ag10 Se13 98.41(12) . . ?
Se10 Ag10 Se13 91.39(6) . . ?
Se6B Ag10 Se13 114.63(19) . . ?
Se6A Ag10 Se13 111.64(7) . . ?
P5 Ag10 Ag6A 148.37(12) . . ?
Se10 Ag10 Ag6A 72.26(5) . . ?
Se6B Ag10 Ag6A 32.7(2) . . ?
Se6A Ag10 Ag6A 51.21(6) . . ?
Se13 Ag10 Ag6A 110.17(6) . . ?
P5 Ag10 Ag9 140.21(13) . . ?
Se10 Ag10 Ag9 86.07(5) . . ?
Se6B Ag10 Ag9 69.05(19) . . ?
Se6A Ag10 Ag9 74.32(6) . . ?
Se13 Ag10 Ag9 49.00(4) . . ?
Ag6A Ag10 Ag9 62.17(4) . . ?
P6 Ag11 Se7A 119.16(13) . . ?
P6 Ag11 Se7B 106.2(2) . . ?
Se7A Ag11 Se7B 19.45(17) . . ?
P6 Ag11 Se10 115.21(12) . . ?
Se7A Ag11 Se10 94.92(7) . . ?
Se7B Ag11 Se10 114.3(2) . . ?
P6 Ag11 Se11 104.70(12) . . ?
Se7A Ag11 Se11 128.35(7) . . ?
Se7B Ag11 Se11 126.73(18) . . ?
Se10 Ag11 Se11 89.44(6) . . ?
P6 Ag11 Ag7 146.58(12) . . ?
Se7A Ag11 Ag7 76.23(6) . . ?
Se7B Ag11 Ag7 79.17(17) . . ?
Se10 Ag11 Ag7 90.73(5) . . ?
Se11 Ag11 Ag7 52.23(5) . . ?
P6 Ag11 Ag6B 140.24(15) . . ?
Se7A Ag11 Ag6B 29.08(12) . . ?
Se7B Ag11 Ag6B 48.1(2) . . ?
Se10 Ag11 Ag6B 67.92(11) . . ?
Se11 Ag11 Ag6B 115.05(11) . . ?
Ag7 Ag11 Ag6B 67.45(10) . . ?
P7 Ag12 Se8 125.75(11) . . ?
P7 Ag12 Se11 101.60(11) . . ?
Se8 Ag12 Se11 128.06(7) . . ?
P7 Ag12 Ag7 147.01(11) . . ?
Se8 Ag12 Ag7 75.58(5) . . ?
Se11 Ag12 Ag7 52.48(5) . . ?
P7 Ag12 Se12 96.29(11) . . ?
Se8 Ag12 Se12 90.65(6) . . ?
Se11 Ag12 Se12 105.45(6) . . ?
Ag7 Ag12 Se12 109.40(5) . . ?
P7 Ag12 Ag14 133.41(11) . . ?
Se8 Ag12 Ag14 87.86(5) . . ?
Se11 Ag12 Ag14 70.78(5) . . ?
Ag7 Ag12 Ag14 63.32(4) . . ?
Se12 Ag12 Ag14 46.98(4) . . ?
P8 Ag13 Se12 111.21(11) . . ?
P8 Ag13 Se13 105.77(11) . . ?
Se12 Ag13 Se13 111.57(6) . . ?
P8 Ag13 Se9 101.07(11) . . ?
Se12 Ag13 Se9 113.88(6) . . ?
Se13 Ag13 Se9 112.55(6) . . ?
P8 Ag13 Ag9 143.06(10) . . ?
Se12 Ag13 Ag9 104.51(5) . . ?
Se13 Ag13 Ag9 50.29(4) . . ?
Se9 Ag13 Ag9 71.75(5) . . ?
P8 Ag13 Ag8 142.69(11) . . ?
Se12 Ag13 Ag8 71.78(5) . . ?
Se13 Ag13 Ag8 107.16(5) . . ?
Se9 Ag13 Ag8 49.66(4) . . ?
Ag9 Ag13 Ag8 58.47(4) . . ?
P8 Ag13 Ag14 151.13(11) . . ?
Se12 Ag13 Ag14 49.30(4) . . ?
Se13 Ag13 Ag14 71.14(5) . . ?
Se9 Ag13 Ag14 106.57(5) . . ?
Ag9 Ag13 Ag14 57.08(4) . . ?
Ag8 Ag13 Ag14 59.27(4) . . ?
Se12 Ag14 Se10 143.18(7) . . ?
Se12 Ag14 Se1 126.12(7) . . ?
Se10 Ag14 Se1 90.68(6) . . ?
Se12 Ag14 Ag9 112.21(6) . . ?
Se10 Ag14 Ag9 89.22(5) . . ?
Se1 Ag14 Ag9 53.76(4) . . ?
Se12 Ag14 Ag8 74.32(5) . . ?
Se10 Ag14 Ag8 141.44(6) . . ?
Se1 Ag14 Ag8 53.30(4) . . ?
Ag9 Ag14 Ag8 59.77(4) . . ?
Se12 Ag14 Ag13 54.14(5) . . ?
Se10 Ag14 Ag13 126.20(6) . . ?
Se1 Ag14 Ag13 101.68(5) . . ?
Ag9 Ag14 Ag13 60.24(4) . . ?
Ag8 Ag14 Ag13 60.06(4) . . ?
Se12 Ag14 Ag12 61.60(5) . . ?
Se10 Ag14 Ag12 123.07(6) . . ?
Se1 Ag14 Ag12 92.06(5) . . ?
Ag9 Ag14 Ag12 135.02(5) . . ?
Ag8 Ag14 Ag12 76.75(4) . . ?
Ag13 Ag14 Ag12 108.73(4) . . ?
Se12 Ag14 Ag7 114.53(6) . . ?
Se10 Ag14 Ag7 86.12(5) . . ?
Se1 Ag14 Ag7 51.50(4) . . ?
Ag9 Ag14 Ag7 104.98(4) . . ?
Ag8 Ag14 Ag7 81.19(4) . . ?
Ag13 Ag14 Ag7 141.05(5) . . ?
Ag12 Ag14 Ag7 53.94(4) . . ?
Ag6B Se1 Ag6A 22.57(14) . . ?
Ag6B Se1 Ag5 104.03(14) . . ?
Ag6A Se1 Ag5 104.90(7) . . ?
Ag6B Se1 Ag9 97.70(15) . . ?
Ag6A Se1 Ag9 75.55(6) . . ?
Ag5 Se1 Ag9 103.75(6) . . ?
Ag6B Se1 Ag7 84.57(15) . . ?
Ag6A Se1 Ag7 105.24(7) . . ?
Ag5 Se1 Ag7 109.16(6) . . ?
Ag9 Se1 Ag7 145.42(7) . . ?
Ag6B Se1 Ag8 169.65(16) . . ?
Ag6A Se1 Ag8 147.10(8) . . ?
Ag5 Se1 Ag8 77.85(6) . . ?
Ag9 Se1 Ag8 72.04(5) . . ?
Ag7 Se1 Ag8 104.56(6) . . ?
Ag6B Se1 Ag14 105.31(13) . . ?
Ag6A Se1 Ag14 101.35(6) . . ?
Ag5 Se1 Ag14 150.59(8) . . ?
Ag9 Se1 Ag14 70.23(5) . . ?
Ag7 Se1 Ag14 75.88(5) . . ?
Ag8 Se1 Ag14 72.90(5) . . ?
C1 Se2 Ag5 115.7(5) . . ?
C1 Se2 Ag1 103.2(4) . . ?
Ag5 Se2 Ag1 96.29(7) . . ?
C1 Se2 Ag2 111.5(4) . . ?
Ag5 Se2 Ag2 97.19(6) . . ?
Ag1 Se2 Ag2 132.09(7) . . ?
C7 Se3 Ag7 112.5(6) . . ?
C7 Se3 Ag3 109.3(7) . . ?
Ag7 Se3 Ag3 98.80(7) . . ?
C7 Se3 Ag2 103.2(7) . . ?
Ag7 Se3 Ag2 102.41(6) . . ?
Ag3 Se3 Ag2 130.25(7) . . ?
C13 Se4 Ag5 104.6(5) . . ?
C13 Se4 Ag3 99.8(4) . . ?
Ag5 Se4 Ag3 72.66(6) . . ?
C13 Se4 Ag4 114.2(4) . . ?
Ag5 Se4 Ag4 71.74(5) . . ?
Ag3 Se4 Ag4 135.57(7) . . ?
C19 Se5 Ag9 113.5(5) . . ?
C19 Se5 Ag4 109.8(5) . . ?
Ag9 Se5 Ag4 102.43(6) . . ?
C19 Se5 Ag1 97.9(5) . . ?
Ag9 Se5 Ag1 98.50(6) . . ?
Ag4 Se5 Ag1 134.41(7) . . ?
Se6B Se6A C25 99.1(8) . . ?
Se6B Se6A Ag6A 8.0(6) . . ?
C25 Se6A Ag6A 105.6(5) . . ?
Se6B Se6A Ag10 77.5(6) . . ?
C25 Se6A Ag10 117.5(4) . . ?
Ag6A Se6A Ag10 70.48(7) . . ?
Se6B Se6A Ag1 72.0(6) . . ?
C25 Se6A Ag1 100.4(4) . . ?
Ag6A Se6A Ag1 75.80(7) . . ?
Ag10 Se6A Ag1 134.38(9) . . ?
Se6A Se6B Ag6A 167.7(9) . . ?
Se6A Se6B C25 57.8(7) . . ?
Ag6A Se6B C25 131.9(7) . . ?
Se6A Se6B Ag6B 174.8(7) . . ?
Ag6A Se6B Ag6B 10.59(19) . . ?
C25 Se6B Ag6B 121.7(6) . . ?
Se6A Se6B Ag1 89.4(6) . . ?
Ag6A Se6B Ag1 96.2(4) . . ?
C25 Se6B Ag1 96.5(4) . . ?
Ag6B Se6B Ag1 95.8(3) . . ?
Se6A Se6B Ag10 83.9(6) . . ?
Ag6A Se6B Ag10 85.3(3) . . ?
C25 Se6B Ag10 108.5(5) . . ?
Ag6B Se6B Ag10 91.6(3) . . ?
Ag1 Se6B Ag10 145.0(4) . . ?
Se7B Se7A Ag6B 163.1(6) . . ?
Se7B Se7A C31 68.8(7) . . ?
Ag6B Se7A C31 121.9(6) . . ?
Se7B Se7A Ag6A 171.4(5) . . ?
Ag6B Se7A Ag6A 10.3(2) . . ?
C31 Se7A Ag6A 112.8(5) . . ?
Se7B Se7A Ag11 86.5(5) . . ?
Ag6B Se7A Ag11 100.9(2) . . ?
C31 Se7A Ag11 108.1(5) . . ?
Ag6A Se7A Ag11 100.65(9) . . ?
Se7B Se7A Ag2 77.6(5) . . ?
Ag6B Se7A Ag2 86.6(2) . . ?
C31 Se7A Ag2 104.0(5) . . ?
Ag6A Se7A Ag2 93.83(8) . . ?
Ag11 Se7A Ag2 135.89(9) . . ?
Se7A Se7B C31 83.2(8) . . ?
Se7A Se7B C36 117.2(8) . . ?
C31 Se7B C36 34.4(6) . . ?
Se7A Se7B Ag6B 10.9(4) . . ?
C31 Se7B Ag6B 90.6(7) . . ?
C36 Se7B Ag6B 124.9(5) . . ?
Se7A Se7B Ag2 82.9(5) . . ?
C31 Se7B Ag2 109.3(6) . . ?
C36 Se7B Ag2 115.5(5) . . ?
Ag6B Se7B Ag2 72.7(3) . . ?
Se7A Se7B Ag11 74.0(5) . . ?
C31 Se7B Ag11 108.0(6) . . ?
C36 Se7B Ag11 111.5(4) . . ?
Ag6B Se7B Ag11 79.2(3) . . ?
Ag2 Se7B Ag11 132.9(3) . . ?
C37 Se8 Ag12 102.4(4) . . ?
C37 Se8 Ag8 114.1(5) . . ?
Ag12 Se8 Ag8 101.96(6) . . ?
C37 Se8 Ag3 109.0(4) . . ?
Ag12 Se8 Ag3 128.28(7) . . ?
Ag8 Se8 Ag3 101.27(6) . . ?
C43 Se9 Ag8 104.8(5) . . ?
C43 Se9 Ag13 100.4(5) . . ?
Ag8 Se9 Ag13 75.55(5) . . ?
C43 Se9 Ag4 111.6(5) . . ?
Ag8 Se9 Ag4 73.75(5) . . ?
Ag13 Se9 Ag4 140.11(7) . . ?
C49 Se10 Ag14 117.1(5) . . ?
C49 Se10 Ag10 103.5(4) . . ?
Ag14 Se10 Ag10 100.05(7) . . ?
C49 Se10 Ag11 103.5(4) . . ?
Ag14 Se10 Ag11 99.00(6) . . ?
Ag10 Se10 Ag11 134.81(7) . . ?
C55 Se11 Ag7 106.8(6) . . ?
C55 Se11 Ag12 102.5(6) . . ?
Ag7 Se11 Ag12 69.56(5) . . ?
C55 Se11 Ag11 109.6(6) . . ?
Ag7 Se11 Ag11 69.13(5) . . ?
Ag12 Se11 Ag11 133.19(7) . . ?
C61 Se12 Ag14 107.6(5) . . ?
C61 Se12 Ag13 98.5(4) . . ?
Ag14 Se12 Ag13 76.56(5) . . ?
C61 Se12 Ag12 121.3(4) . . ?
Ag14 Se12 Ag12 71.42(5) . . ?
Ag13 Se12 Ag12 134.55(7) . . ?
C67 Se13 Ag9 104.8(6) . . ?
C67 Se13 Ag13 98.1(6) . . ?
Ag9 Se13 Ag13 74.08(5) . . ?
C67 Se13 Ag10 116.7(6) . . ?
Ag9 Se13 Ag10 71.86(5) . . ?
Ag13 Se13 Ag10 136.18(7) . . ?
C111 P1 C121 101.6(7) . . ?
C111 P1 C131 104.4(7) . . ?
C121 P1 C131 103.4(7) . . ?
C111 P1 Ag1 112.4(5) . . ?
C121 P1 Ag1 120.0(5) . . ?
C131 P1 Ag1 113.3(5) . . ?
C216 P2 C231 103.7(8) . . ?
C216 P2 C221 104.0(9) . . ?
C231 P2 C221 100.8(9) . . ?
C216 P2 Ag2 113.4(7) . . ?
C231 P2 Ag2 112.6(5) . . ?
C221 P2 Ag2 120.4(7) . . ?
C331 P3 C321 106.9(8) . . ?
C331 P3 C311 102.8(8) . . ?
C321 P3 C311 101.3(8) . . ?
C331 P3 Ag3 110.1(5) . . ?
C321 P3 Ag3 118.1(6) . . ?
C311 P3 Ag3 116.1(5) . . ?
C421 P4 C411 105.6(7) . . ?
C421 P4 C431 103.7(7) . . ?
C411 P4 C431 100.7(7) . . ?
C421 P4 Ag4 111.5(5) . . ?
C411 P4 Ag4 122.9(5) . . ?
C431 P4 Ag4 110.4(5) . . ?
C511 P5 C521 101.0(8) . . ?
C511 P5 C531 103.9(8) . . ?
C521 P5 C531 101.3(8) . . ?
C511 P5 Ag10 115.0(6) . . ?
C521 P5 Ag10 122.4(6) . . ?
C531 P5 Ag10 110.9(5) . . ?
C611 P6 C621 101.0(8) . . ?
C611 P6 C631 108.5(8) . . ?
C621 P6 C631 101.8(8) . . ?
C611 P6 Ag11 119.3(6) . . ?
C621 P6 Ag11 111.4(6) . . ?
C631 P6 Ag11 112.9(6) . . ?
C731 P7 C721 104.3(7) . . ?
C731 P7 C711 102.6(7) . . ?
C721 P7 C711 102.7(7) . . ?
C731 P7 Ag12 120.9(5) . . ?
C721 P7 Ag12 114.5(5) . . ?
C711 P7 Ag12 109.7(5) . . ?
C811 P8 C821 99.1(7) . . ?
C811 P8 C831 103.8(7) . . ?
C821 P8 C831 106.0(7) . . ?
C811 P8 Ag13 118.8(5) . . ?
C821 P8 Ag13 114.1(6) . . ?
C831 P8 Ag13 113.3(5) . . ?
C104 O1 C101 102.5(14) . . ?
C201 O2 C204 99.6(16) . . ?
C304 O3 C301 105(2) . . ?
C401 O4 C404 103(3) . . ?
C501 O5 C504 103(3) . . ?
C601 O6 C604 108(4) . . ?
C701 O7 C4E 100(3) . . ?
C2 C1 C6 116.0(17) . . ?
C2 C1 Se2 124.7(13) . . ?
C6 C1 Se2 119.3(12) . . ?
C1 C2 C3 123.8(18) . . ?
C4 C3 C2 120.1(17) . . ?
C3 C4 C5 120.5(18) . . ?
C6 C5 C4 116(2) . . ?
C5 C6 C1 123.5(18) . . ?
C12 C7 C8 117.9(17) . . ?
C12 C7 Se3 125.4(16) . . ?
C8 C7 Se3 116.6(13) . . ?
C9 C8 C7 118.8(18) . . ?
C8 C9 C10 117(2) . . ?
C11 C10 C9 123(2) . . ?
C10 C11 C12 120(2) . . ?
C7 C12 C11 123.6(19) . . ?
C14 C13 C18 116.3(15) . . ?
C14 C13 Se4 120.1(13) . . ?
C18 C13 Se4 123.2(11) . . ?
C13 C14 C15 126.7(19) . . ?
C14 C15 C16 112.9(17) . . ?
C17 C16 C15 121.3(18) . . ?
C18 C17 C16 122(2) . . ?
C17 C18 C13 120.8(16) . . ?
C24 C19 C20 120.0(16) . . ?
C24 C19 Se5 122.2(14) . . ?
C20 C19 Se5 117.7(13) . . ?
C19 C20 C21 116(2) . . ?
C22 C21 C20 122(2) . . ?
C23 C22 C21 116.1(17) . . ?
C22 C23 C24 123.1(17) . . ?
C19 C24 C23 120.9(17) . . ?
C26 C25 C30 118.5(17) . . ?
C26 C25 Se6A 118.3(14) . . ?
C30 C25 Se6A 122.9(12) . . ?
C26 C25 Se6B 133.1(14) . . ?
C30 C25 Se6B 106.9(12) . . ?
Se6A C25 Se6B 23.1(3) . . ?
C25 C26 C27 123(2) . . ?
C28 C27 C26 119(2) . . ?
C27 C28 C29 120(2) . . ?
C28 C29 C30 120(2) . . ?
C25 C30 C29 120.3(16) . . ?
C36 C31 C32 114.2(15) . . ?
C36 C31 Se7B 98.4(12) . . ?
C32 C31 Se7B 147.4(14) . . ?
C36 C31 Se7A 126.2(13) . . ?
C32 C31 Se7A 119.5(13) . . ?
Se7B C31 Se7A 28.0(4) . . ?
C33 C32 C31 123.8(17) . . ?
C32 C33 C34 120.9(17) . . ?
C35 C34 C33 116.3(17) . . ?
C34 C35 C36 121.1(18) . . ?
C31 C36 C35 123.0(16) . . ?
C31 C36 Se7B 47.3(9) . . ?
C35 C36 Se7B 169.6(14) . . ?
C38 C37 C42 115.3(16) . . ?
C38 C37 Se8 123.2(13) . . ?
C42 C37 Se8 121.5(11) . . ?
C39 C38 C37 121.6(18) . . ?
C38 C39 C40 124.2(18) . . ?
C39 C40 C41 114.0(18) . . ?
C42 C41 C40 125(2) . . ?
C41 C42 C37 119.7(18) . . ?
C44 C43 C48 118.6(15) . . ?
C44 C43 Se9 123.1(13) . . ?
C48 C43 Se9 118.1(11) . . ?
C45 C44 C43 119.8(14) . . ?
C44 C45 C46 120.8(14) . . ?
C47 C46 C45 118.8(14) . . ?
C48 C47 C46 120.2(15) . . ?
C47 C48 C43 121.5(14) . . ?
C54 C49 C50 116.9(16) . . ?
C54 C49 Se10 122.1(13) . . ?
C50 C49 Se10 120.6(12) . . ?
C51 C50 C49 118.4(16) . . ?
C52 C51 C50 121.1(19) . . ?
C53 C52 C51 119.4(18) . . ?
C52 C53 C54 121.8(19) . . ?
C49 C54 C53 121.7(18) . . ?
C56 C55 C60 119.1(15) . . ?
C56 C55 Se11 124.1(13) . . ?
C60 C55 Se11 116.8(13) . . ?
C57 C56 C55 119.2(15) . . ?
C58 C57 C56 120.3(19) . . ?
C57 C58 C59 123.1(18) . . ?
C58 C59 C60 119.8(19) . . ?
C59 C60 C55 118.5(18) . . ?
C66 C61 C62 120.2(16) . . ?
C66 C61 Se12 121.4(12) . . ?
C62 C61 Se12 118.5(13) . . ?
C61 C62 C63 118.7(17) . . ?
C62 C63 C64 121.3(16) . . ?
C65 C64 C63 119.6(15) . . ?
C64 C65 C66 120.1(18) . . ?
C61 C66 C65 120.1(16) . . ?
C68 C67 C72 119.1(17) . . ?
C68 C67 Se13 121.1(13) . . ?
C72 C67 Se13 118.4(14) . . ?
C67 C68 C69 122.0(17) . . ?
C68 C69 C70 117.3(18) . . ?
C71 C70 C69 121.1(18) . . ?
C70 C71 C72 122.3(18) . . ?
C71 C72 C67 117.7(17) . . ?
C112 C111 C116 115.2(15) . . ?
C112 C111 P1 120.4(12) . . ?
C116 C111 P1 124.4(13) . . ?
C113 C112 C111 123.3(16) . . ?
C112 C113 C114 120.2(18) . . ?
C115 C114 C113 116.9(18) . . ?
C116 C115 C114 122.3(18) . . ?
C115 C116 C111 122.0(19) . . ?
C122 C121 C126 114.6(16) . . ?
C122 C121 P1 126.1(12) . . ?
C126 C121 P1 119.3(13) . . ?
C121 C122 C123 120.1(16) . . ?
C124 C123 C122 126.9(19) . . ?
C125 C124 C123 112.3(18) . . ?
C124 C125 C126 125.3(18) . . ?
C125 C126 C121 120.8(16) . . ?
C136 C131 C132 115.6(16) . . ?
C136 C131 P1 118.3(13) . . ?
C132 C131 P1 125.8(14) . . ?
C133 C132 C131 121.8(19) . . ?
C134 C133 C132 119.6(19) . . ?
C133 C134 C135 121.1(17) . . ?
C136 C135 C134 118.4(16) . . ?
C135 C136 C131 123.5(16) . . ?
C216 C211 C212 118.8(19) . . ?
C213 C212 C211 117(2) . . ?
C212 C213 C214 124.2(19) . . ?
C215 C214 C213 115(2) . . ?
C214 C215 C216 126(2) . . ?
C215 C216 C211 119.4(18) . . ?
C215 C216 P2 122.8(16) . . ?
C211 C216 P2 117.5(13) . . ?
C226 C221 C222 123.0(16) . . ?
C226 C221 P2 123.8(16) . . ?
C222 C221 P2 113.1(14) . . ?
C221 C222 C223 113.0(17) . . ?
C224 C223 C222 123(2) . . ?
C223 C224 C225 118.8(19) . . ?
C226 C225 C224 122.1(18) . . ?
C225 C226 C221 119.5(19) . . ?
C232 C231 C236 118.2(17) . . ?
C232 C231 P2 126.9(14) . . ?
C236 C231 P2 114.9(13) . . ?
C231 C232 C233 120(2) . . ?
C234 C233 C232 120(2) . . ?
C235 C234 C233 121.4(18) . . ?
C234 C235 C236 120.7(19) . . ?
C235 C236 C231 118.9(19) . . ?
C312 C311 C316 116.5(16) . . ?
C312 C311 P3 117.8(12) . . ?
C316 C311 P3 125.4(14) . . ?
C311 C312 C313 122.7(16) . . ?
C314 C313 C312 120.2(18) . . ?
C315 C314 C313 117.1(17) . . ?
C314 C315 C316 122.5(16) . . ?
C315 C316 C311 120.8(17) . . ?
C326 C321 C322 116.3(18) . . ?
C326 C321 P3 119.7(15) . . ?
C322 C321 P3 124.0(14) . . ?
C323 C322 C321 125(2) . . ?
C324 C323 C322 116(2) . . ?
C323 C324 C325 121(2) . . ?
C326 C325 C324 119(2) . . ?
C321 C326 C325 124(2) . . ?
C332 C331 C336 113.9(16) . . ?
C332 C331 P3 126.0(14) . . ?
C336 C331 P3 119.8(12) . . ?
C333 C332 C331 124.5(17) . . ?
C332 C333 C334 116.7(18) . . ?
C335 C334 C333 122.6(17) . . ?
C334 C335 C336 121.0(17) . . ?
C335 C336 C331 121.2(17) . . ?
C412 C411 C416 115.7(16) . . ?
C412 C411 P4 125.5(13) . . ?
C416 C411 P4 118.8(12) . . ?
C413 C412 C411 123.1(15) . . ?
C412 C413 C414 120.5(15) . . ?
C415 C414 C413 119.1(16) . . ?
C414 C415 C416 120.5(16) . . ?
C415 C416 C411 120.6(16) . . ?
C426 C421 C422 115.0(16) . . ?
C426 C421 P4 119.7(12) . . ?
C422 C421 P4 125.1(14) . . ?
C421 C422 C423 121.0(18) . . ?
C424 C423 C422 121.2(17) . . ?
C423 C424 C425 118.5(16) . . ?
C426 C425 C424 119.5(17) . . ?
C425 C426 C421 124.7(16) . . ?
C432 C431 C436 119.6(15) . . ?
C432 C431 P4 124.2(13) . . ?
C436 C431 P4 115.3(12) . . ?
C431 C432 C433 119.7(14) . . ?
C434 C433 C432 121.3(15) . . ?
C433 C434 C435 119.1(16) . . ?
C436 C435 C434 120.2(16) . . ?
C435 C436 C431 119.8(16) . . ?
C516 C511 C512 114.4(15) . . ?
C516 C511 P5 128.7(13) . . ?
C512 C511 P5 116.9(12) . . ?
C513 C512 C511 117.3(16) . . ?
C512 C513 C514 128.8(17) . . ?
C515 C514 C513 111.8(19) . . ?
C514 C515 C516 124.0(19) . . ?
C515 C516 C511 123.4(16) . . ?
C526 C521 C522 114(2) . . ?
C526 C521 P5 130.5(18) . . ?
C522 C521 P5 114.9(14) . . ?
C523 C522 C521 121(2) . . ?
C524 C523 C522 119(2) . . ?
C525 C524 C523 123(2) . . ?
C524 C525 C526 117(2) . . ?
C521 C526 C525 126(3) . . ?
C536 C531 C532 116.0(15) . . ?
C536 C531 P5 127.2(13) . . ?
C532 C531 P5 116.7(14) . . ?
C533 C532 C531 121.8(17) . . ?
C534 C533 C532 118.7(17) . . ?
C533 C534 C535 119.4(15) . . ?
C536 C535 C534 120.1(17) . . ?
C535 C536 C531 123.6(17) . . ?
C612 C611 C616 115.5(17) . . ?
C612 C611 P6 117.3(13) . . ?
C616 C611 P6 127.0(15) . . ?
C613 C612 C611 118.5(15) . . ?
C614 C613 C612 123.8(19) . . ?
C613 C614 C615 118.2(18) . . ?
C616 C615 C614 116.7(16) . . ?
C615 C616 C611 126.7(18) . . ?
C626 C621 C622 119.2(17) . . ?
C626 C621 P6 115.9(12) . . ?
C622 C621 P6 124.9(14) . . ?
C623 C622 C621 121.3(18) . . ?
C622 C623 C624 119.8(17) . . ?
C625 C624 C623 118.4(18) . . ?
C624 C625 C626 122.0(18) . . ?
C621 C626 C625 119.2(17) . . ?
C632 C631 C636 119.5(18) . . ?
C632 C631 P6 125.5(15) . . ?
C636 C631 P6 114.9(16) . . ?
C633 C632 C631 120(2) . . ?
C634 C633 C632 126(2) . . ?
C633 C634 C635 115(2) . . ?
C634 C635 C636 122(2) . . ?
C631 C636 C635 116(2) . . ?
C712 C711 C716 116.4(14) . . ?
C712 C711 P7 118.9(11) . . ?
C716 C711 P7 124.8(11) . . ?
C713 C712 C711 122.1(14) . . ?
C714 C713 C712 119.6(18) . . ?
C713 C714 C715 122.9(18) . . ?
C716 C715 C714 114.1(15) . . ?
C711 C716 C715 124.7(15) . . ?
C726 C721 C722 118.1(15) . . ?
C726 C721 P7 123.6(12) . . ?
C722 C721 P7 118.3(12) . . ?
C723 C722 C721 120.5(15) . . ?
C724 C723 C722 118.7(14) . . ?
C723 C724 C725 123.3(15) . . ?
C726 C725 C724 115.5(16) . . ?
C721 C726 C725 123.9(16) . . ?
C732 C731 C736 118.5(16) . . ?
C732 C731 P7 122.8(12) . . ?
C736 C731 P7 118.5(13) . . ?
C731 C732 C733 123.9(17) . . ?
C734 C733 C732 118.7(18) . . ?
C733 C734 C735 122.5(19) . . ?
C734 C735 C736 119.1(18) . . ?
C731 C736 C735 117.1(18) . . ?
C812 C811 C816 116.0(14) . . ?
C812 C811 P8 123.0(11) . . ?
C816 C811 P8 121.0(12) . . ?
C813 C812 C811 121.9(15) . . ?
C812 C813 C814 121.5(17) . . ?
C815 C814 C813 117.6(19) . . ?
C814 C815 C816 121.3(16) . . ?
C815 C816 C811 121.6(14) . . ?
C826 C821 C822 117.2(14) . . ?
C826 C821 P8 119.6(12) . . ?
C822 C821 P8 123.1(12) . . ?
C823 C822 C821 124.8(17) . . ?
C822 C823 C824 115.8(16) . . ?
C825 C824 C823 118.3(15) . . ?
C826 C825 C824 122.6(16) . . ?
C825 C826 C821 121.0(16) . . ?
C832 C831 C836 121.7(17) . . ?
C832 C831 P8 124.9(14) . . ?
C836 C831 P8 113.4(12) . . ?
C831 C832 C833 117.8(18) . . ?
C834 C833 C832 123.6(17) . . ?
C833 C834 C835 115.8(17) . . ?
C836 C835 C834 122.3(18) . . ?
C835 C836 C831 118.2(17) . . ?
O7 C4E C703 110(2) . . ?
O7 C701 C702 106(3) . . ?
C702 C703 C4E 100(2) . . ?
O3 C304 C303 110.0(16) . . ?
C701 C702 C703 98(2) . . ?
O2 C201 C202 106(2) . . ?
C201 C202 C203 105(2) . . ?
C204 C203 C202 104.0(18) . . ?
C304 C303 C302 103.6(19) . . ?
O3 C301 C302 103(2) . . ?
C301 C302 C303 104(2) . . ?
O4 C404 C403 111(3) . . ?
C404 C403 C402 101(3) . . ?
C401 C402 C403 104(3) . . ?
O4 C401 C402 114(3) . . ?
O5 C501 C502 106(3) . . ?
C501 C502 C503 115(3) . . ?
C504 C503 C502 101(3) . . ?
C203 C204 O2 107.0(16) . . ?
C503 C504 O5 110(3) . . ?
O1 C104 C103 112.3(16) . . ?
C104 C103 C102 96.8(16) . . ?
C101 C102 C103 101.7(17) . . ?
O1 C101 C102 109.4(18) . . ?
C603 C602 C601 104(3) . . ?
C603 C604 O6 101(3) . . ?
C604 C603 C602 116(4) . . ?
O6 C601 C602 108(4) . . ?
C904 O9 C901 100(2) . . ?
O9 C904 C903 109(2) . . ?
C904 C903 C902 96.4(18) . . ?
C901 C902 C903 104(2) . . ?
O9 C901 C902 109(2) . . ?
C801 O8 C804 102.1(18) . . ?
O8 C801 C802 117(2) . . ?
C801 C802 C803 99.7(18) . . ?
C804 C803 C802 105(2) . . ?
O8 C804 C803 109(2) . . ?
C91 O10 C94 96.1(19) . . ?
O10 C91 C92 113(2) . . ?
C91 C92 C93 99.0(18) . . ?
C94 C93 C92 105.0(19) . . ?
C93 C94 O10 108.0(19) . . ?

loop_
_geom_bond_atom_site_label_1
_geom_bond_atom_site_label_2
_geom_bond_distance
_geom_bond_site_symmetry_2
_geom_bond_publ_flag
Ag1 P1 2.496(4) . ?
Ag1 Se6B 2.634(8) . ?
Ag1 Se2 2.6976(19) . ?
Ag1 Se5 2.729(2) . ?
Ag1 Se6A 2.770(2) . ?
Ag1 Ag6A 3.2571(19) . ?
Ag2 P2 2.447(5) . ?
Ag2 Se7B 2.651(8) . ?
Ag2 Se7A 2.693(2) . ?
Ag2 Se2 2.706(2) . ?
Ag2 Se3 2.709(2) . ?
Ag2 Ag6B 3.081(6) . ?
Ag3 P3 2.463(4) . ?
Ag3 Se3 2.645(2) . ?
Ag3 Se4 2.708(2) . ?
Ag3 Se8 2.843(2) . ?
Ag3 Ag5 3.1135(17) . ?
Ag4 P4 2.518(4) . ?
Ag4 Se5 2.6901(19) . ?
Ag4 Se9 2.787(2) . ?
Ag4 Se4 2.883(2) . ?
Ag4 Ag5 3.1912(18) . ?
Ag4 Ag8 3.2129(16) . ?
Ag5 Se4 2.543(2) . ?
Ag5 Se2 2.629(2) . ?
Ag5 Se1 2.6446(19) . ?
Ag5 Ag8 3.3618(17) . ?
Ag6A Ag6B 1.025(6) . ?
Ag6A Se6B 1.653(9) . ?
Ag6A Se6A 2.523(3) . ?
Ag6A Se7A 2.615(3) . ?
Ag6A Se1 2.641(2) . ?
Ag6A Ag10 3.051(2) . ?
Ag6A Ag9 3.240(2) . ?
Ag6B Se7A 1.661(7) . ?
Ag6B Se7B 2.543(11) . ?
Ag6B Se1 2.587(6) . ?
Ag6B Se6B 2.603(11) . ?
Ag6B Ag11 3.357(6) . ?
Ag7 Se11 2.544(2) . ?
Ag7 Se3 2.601(2) . ?
Ag7 Se1 2.6811(19) . ?
Ag7 Ag12 3.0059(17) . ?
Ag7 Ag11 3.0075(17) . ?
Ag7 Ag14 3.3224(17) . ?
Ag8 Se9 2.558(2) . ?
Ag8 Se8 2.6184(19) . ?
Ag8 Se1 2.705(2) . ?
Ag8 Ag9 3.1483(16) . ?
Ag8 Ag14 3.2246(17) . ?
Ag8 Ag13 3.2504(16) . ?
Ag9 Se13 2.5561(19) . ?
Ag9 Se1 2.6481(19) . ?
Ag9 Se5 2.6737(19) . ?
Ag9 Ag14 3.0896(16) . ?
Ag9 Ag13 3.1952(17) . ?
Ag9 Ag10 3.2183(17) . ?
Ag10 P5 2.480(4) . ?
Ag10 Se10 2.656(2) . ?
Ag10 Se6B 2.705(8) . ?
Ag10 Se6A 2.755(2) . ?
Ag10 Se13 2.907(2) . ?
Ag11 P6 2.459(4) . ?
Ag11 Se7A 2.620(2) . ?
Ag11 Se7B 2.721(8) . ?
Ag11 Se10 2.742(2) . ?
Ag11 Se11 2.748(2) . ?
Ag12 P7 2.478(4) . ?
Ag12 Se8 2.6001(19) . ?
Ag12 Se11 2.719(2) . ?
Ag12 Se12 3.067(2) . ?
Ag12 Ag14 3.3052(16) . ?
Ag13 P8 2.558(4) . ?
Ag13 Se12 2.7251(19) . ?
Ag13 Se13 2.742(2) . ?
Ag13 Se9 2.7425(19) . ?
Ag13 Ag14 3.2704(17) . ?
Ag14 Se12 2.549(2) . ?
Ag14 Se10 2.630(2) . ?
Ag14 Se1 2.722(2) . ?
Se2 C1 1.943(17) . ?
Se3 C7 1.932(18) . ?
Se4 C13 1.907(16) . ?
Se5 C19 1.921(16) . ?
Se6A Se6B 0.884(8) . ?
Se6A C25 1.902(18) . ?
Se6B C25 2.22(2) . ?
Se7A Se7B 0.908(8) . ?
Se7A C31 1.918(17) . ?
Se7B C31 1.801(19) . ?
Se7B C36 2.43(2) . ?
Se8 C37 1.927(16) . ?
Se9 C43 1.918(17) . ?
Se10 C49 1.881(17) . ?
Se11 C55 1.953(16) . ?
Se12 C61 1.945(18) . ?
Se13 C67 1.946(18) . ?
P1 C111 1.799(16) . ?
P1 C121 1.815(18) . ?
P1 C131 1.835(17) . ?
P2 C216 1.814(18) . ?
P2 C231 1.842(17) . ?
P2 C221 1.843(17) . ?
P3 C331 1.789(17) . ?
P3 C321 1.798(18) . ?
P3 C311 1.798(17) . ?
P4 C421 1.781(17) . ?
P4 C411 1.805(18) . ?
P4 C431 1.867(16) . ?
P5 C511 1.781(16) . ?
P5 C521 1.78(2) . ?
P5 C531 1.825(17) . ?
P6 C611 1.812(18) . ?
P6 C621 1.817(17) . ?
P6 C631 1.871(19) . ?
P7 C731 1.819(16) . ?
P7 C721 1.831(17) . ?
P7 C711 1.833(16) . ?
P8 C811 1.829(16) . ?
P8 C821 1.846(15) . ?
P8 C831 1.865(17) . ?
O1 C104 1.354(19) . ?
O1 C101 1.43(2) . ?
O2 C201 1.41(3) . ?
O2 C204 1.50(2) . ?
O3 C304 1.42(3) . ?
O3 C301 1.47(3) . ?
O4 C401 1.39(3) . ?
O4 C404 1.45(5) . ?
O5 C501 1.41(3) . ?
O5 C504 1.54(4) . ?
O6 C601 1.45(5) . ?
O6 C604 1.52(4) . ?
O7 C701 1.38(3) . ?
O7 C4E 1.50(3) . ?
C1 C2 1.31(2) . ?
C1 C6 1.47(2) . ?
C2 C3 1.39(2) . ?
C3 C4 1.36(2) . ?
C4 C5 1.46(3) . ?
C5 C6 1.35(2) . ?
C7 C12 1.34(2) . ?
C7 C8 1.50(3) . ?
C8 C9 1.38(2) . ?
C9 C10 1.45(3) . ?
C10 C11 1.34(3) . ?
C11 C12 1.36(3) . ?
C13 C14 1.36(2) . ?
C13 C18 1.42(2) . ?
C14 C15 1.40(2) . ?
C15 C16 1.45(3) . ?
C16 C17 1.37(3) . ?
C17 C18 1.35(2) . ?
C19 C24 1.34(2) . ?
C19 C20 1.42(3) . ?
C20 C21 1.45(3) . ?
C21 C22 1.38(3) . ?
C22 C23 1.35(2) . ?
C23 C24 1.40(2) . ?
C25 C26 1.35(2) . ?
C25 C30 1.35(2) . ?
C26 C27 1.41(3) . ?
C27 C28 1.34(3) . ?
C28 C29 1.40(3) . ?
C29 C30 1.41(2) . ?
C31 C36 1.38(2) . ?
C31 C32 1.43(2) . ?
C32 C33 1.34(2) . ?
C33 C34 1.43(2) . ?
C34 C35 1.39(2) . ?
C35 C36 1.40(2) . ?
C37 C38 1.39(2) . ?
C37 C42 1.44(2) . ?
C38 C39 1.34(2) . ?
C39 C40 1.37(2) . ?
C40 C41 1.40(3) . ?
C41 C42 1.31(2) . ?
C43 C44 1.39(2) . ?
C43 C48 1.42(2) . ?
C44 C45 1.39(2) . ?
C45 C46 1.41(2) . ?
C46 C47 1.40(2) . ?
C47 C48 1.35(2) . ?
C49 C54 1.35(2) . ?
C49 C50 1.43(2) . ?
C50 C51 1.41(2) . ?
C51 C52 1.38(2) . ?
C52 C53 1.30(2) . ?
C53 C54 1.42(2) . ?
C55 C56 1.40(2) . ?
C55 C60 1.41(2) . ?
C56 C57 1.38(2) . ?
C57 C58 1.32(2) . ?
C58 C59 1.35(3) . ?
C59 C60 1.38(2) . ?
C61 C66 1.37(2) . ?
C61 C62 1.39(2) . ?
C62 C63 1.39(2) . ?
C63 C64 1.39(2) . ?
C64 C65 1.34(2) . ?
C65 C66 1.42(2) . ?
C67 C68 1.38(2) . ?
C67 C72 1.44(2) . ?
C68 C69 1.39(2) . ?
C69 C70 1.44(2) . ?
C70 C71 1.33(2) . ?
C71 C72 1.40(2) . ?
C111 C112 1.38(2) . ?
C111 C116 1.42(2) . ?
C112 C113 1.37(2) . ?
C113 C114 1.41(2) . ?
C114 C115 1.38(3) . ?
C115 C116 1.34(2) . ?
C121 C122 1.36(2) . ?
C121 C126 1.39(2) . ?
C122 C123 1.38(2) . ?
C123 C124 1.34(2) . ?
C124 C125 1.33(2) . ?
C125 C126 1.39(2) . ?
C131 C136 1.37(2) . ?
C131 C132 1.43(2) . ?
C132 C133 1.35(2) . ?
C133 C134 1.35(3) . ?
C134 C135 1.39(2) . ?
C135 C136 1.35(2) . ?
C211 C216 1.41(2) . ?
C211 C212 1.49(2) . ?
C212 C213 1.34(3) . ?
C213 C214 1.48(3) . ?
C214 C215 1.35(2) . ?
C215 C216 1.36(2) . ?
C221 C226 1.40(2) . ?
C221 C222 1.43(3) . ?
C222 C223 1.46(3) . ?
C223 C224 1.37(3) . ?
C224 C225 1.39(2) . ?
C225 C226 1.34(2) . ?
C231 C232 1.37(3) . ?
C231 C236 1.45(2) . ?
C232 C233 1.39(3) . ?
C233 C234 1.38(3) . ?
C234 C235 1.33(3) . ?
C235 C236 1.40(3) . ?
C311 C312 1.33(2) . ?
C311 C316 1.40(2) . ?
C312 C313 1.41(2) . ?
C313 C314 1.39(2) . ?
C314 C315 1.34(2) . ?
C315 C316 1.39(2) . ?
C321 C326 1.33(3) . ?
C321 C322 1.43(2) . ?
C322 C323 1.42(3) . ?
C323 C324 1.37(3) . ?
C324 C325 1.45(4) . ?
C325 C326 1.40(3) . ?
C331 C332 1.39(2) . ?
C331 C336 1.43(2) . ?
C332 C333 1.36(2) . ?
C333 C334 1.37(2) . ?
C334 C335 1.32(2) . ?
C335 C336 1.34(2) . ?
C411 C412 1.38(2) . ?
C411 C416 1.43(2) . ?
C412 C413 1.36(2) . ?
C413 C414 1.39(2) . ?
C414 C415 1.35(2) . ?
C415 C416 1.41(2) . ?
C421 C426 1.39(2) . ?
C421 C422 1.40(2) . ?
C422 C423 1.42(2) . ?
C423 C424 1.35(2) . ?
C424 C425 1.41(2) . ?
C425 C426 1.36(2) . ?
C431 C432 1.35(2) . ?
C431 C436 1.40(2) . ?
C432 C433 1.38(2) . ?
C433 C434 1.32(2) . ?
C434 C435 1.41(2) . ?
C435 C436 1.33(2) . ?
C511 C516 1.41(2) . ?
C511 C512 1.44(2) . ?
C512 C513 1.37(2) . ?
C513 C514 1.43(3) . ?
C514 C515 1.33(2) . ?
C515 C516 1.40(2) . ?
C521 C526 1.36(3) . ?
C521 C522 1.41(3) . ?
C522 C523 1.41(3) . ?
C523 C524 1.39(3) . ?
C524 C525 1.28(3) . ?
C525 C526 1.43(3) . ?
C531 C536 1.39(2) . ?
C531 C532 1.43(2) . ?
C532 C533 1.38(2) . ?
C533 C534 1.38(2) . ?
C534 C535 1.43(2) . ?
C535 C536 1.31(2) . ?
C611 C612 1.40(2) . ?
C611 C616 1.43(2) . ?
C612 C613 1.40(2) . ?
C613 C614 1.36(2) . ?
C614 C615 1.46(3) . ?
C615 C616 1.31(3) . ?
C621 C626 1.36(2) . ?
C621 C622 1.37(2) . ?
C622 C623 1.36(2) . ?
C623 C624 1.38(2) . ?
C624 C625 1.35(2) . ?
C625 C626 1.38(2) . ?
C631 C632 1.35(2) . ?
C631 C636 1.39(2) . ?
C632 C633 1.32(2) . ?
C633 C634 1.32(3) . ?
C634 C635 1.37(3) . ?
C635 C636 1.44(3) . ?
C711 C712 1.381(19) . ?
C711 C716 1.39(2) . ?
C712 C713 1.38(2) . ?
C713 C714 1.35(2) . ?
C714 C715 1.42(3) . ?
C715 C716 1.41(2) . ?
C721 C726 1.38(2) . ?
C721 C722 1.42(2) . ?
C722 C723 1.40(2) . ?
C723 C724 1.378(19) . ?
C724 C725 1.42(2) . ?
C725 C726 1.39(2) . ?
C731 C732 1.39(2) . ?
C731 C736 1.39(2) . ?
C732 C733 1.39(2) . ?
C733 C734 1.32(2) . ?
C734 C735 1.38(2) . ?
C735 C736 1.50(2) . ?
C811 C812 1.39(2) . ?
C811 C816 1.421(19) . ?
C812 C813 1.37(2) . ?
C813 C814 1.41(2) . ?
C814 C815 1.37(3) . ?
C815 C816 1.38(2) . ?
C821 C826 1.35(2) . ?
C821 C822 1.44(2) . ?
C822 C823 1.35(2) . ?
C823 C824 1.46(2) . ?
C824 C825 1.40(2) . ?
C825 C826 1.35(2) . ?
C831 C832 1.32(2) . ?
C831 C836 1.40(2) . ?
C832 C833 1.41(2) . ?
C833 C834 1.36(2) . ?
C834 C835 1.39(2) . ?
C835 C836 1.38(2) . ?
C4E C703 1.52(3) . ?
C701 C702 1.53(5) . ?
C703 C702 1.51(4) . ?
C304 C303 1.46(2) . ?
C201 C202 1.48(3) . ?
C202 C203 1.48(3) . ?
C203 C204 1.43(3) . ?
C303 C302 1.52(3) . ?
C301 C302 1.47(3) . ?
C404 C403 1.52(4) . ?
C403 C402 1.58(4) . ?
C402 C401 1.45(4) . ?
C501 C502 1.42(4) . ?
C502 C503 1.44(4) . ?
C503 C504 1.42(5) . ?
C104 C103 1.46(2) . ?
C103 C102 1.49(2) . ?
C102 C101 1.45(2) . ?
C602 C603 1.45(4) . ?
C602 C601 1.47(6) . ?
C604 C603 1.39(4) . ?
O9 C904 1.35(2) . ?
O9 C901 1.43(2) . ?
C904 C903 1.45(3) . ?
C903 C902 1.48(3) . ?
C902 C901 1.44(2) . ?
O8 C801 1.34(2) . ?
O8 C804 1.40(2) . ?
C801 C802 1.43(2) . ?
C802 C803 1.47(3) . ?
C803 C804 1.44(2) . ?
O10 C91 1.34(2) . ?
O10 C94 1.44(2) . ?
C91 C92 1.43(3) . ?
C92 C93 1.47(3) . ?
C93 C94 1.43(2) . ?
